data_2102990
loop_
_publ_author_name
'Prinz, Sebastian'
'Sparta, Karine M.'
'Roth, Georg'

_publ_section_title
;
 Temperature dependence of the <i>A</i>V~3~O~7~ (<i>A</i> = Ca, Sr)
 structure
;
_journal_coeditor_code BM5051
_journal_issue 6
_journal_name_full 'Acta Crystallographica Section B'
_journal_page_first 836
_journal_page_last 842
_journal_paper_doi 10.1107/S0108768107050550
_journal_volume 63
_journal_year 2007
_chemical_formula_moiety 'O7 V3, Sr'
_chemical_formula_sum 'O7 Sr V3'
_chemical_formula_weight 352.44
_chemical_name_systematic
;
 ?
;
_space_group_IT_number 59
_symmetry_cell_setting orthorhombic
_symmetry_space_group_name_Hall '-P 2ab 2a'
_symmetry_space_group_name_H-M 'P m m n :2'
_atom_sites_solution_hydrogens none
_atom_sites_solution_primary direct
_atom_sites_solution_secondary difmap
_audit_creation_method SHELXL-97
_cell_angle_alpha 90.00
_cell_angle_beta 90.00
_cell_angle_gamma 90.00
_cell_formula_units_Z 2
_cell_length_a 5.2956(8)
_cell_length_b 10.532(2)
_cell_length_c 5.3055(9)
_cell_measurement_reflns_used 11083
_cell_measurement_temperature 262.0(10)
_cell_measurement_theta_max 32.08
_cell_measurement_theta_min 3.84
_cell_volume 295.91(9)
_computing_cell_refinement 'X-AREA (Stoe, 2002)'
_computing_data_collection 'X-Pose (Stoe, 2002)'
_computing_data_reduction 'X-RED (Stoe, 1996)'
_computing_molecular_graphics 'SHELXS-97 (Sheldrick, 1997)'
_computing_publication_material 'WinGX 1.64.05 (Farrugia, 1999)'
_computing_structure_refinement 'SHELXL-97 (Sheldrick, 1997)'
_computing_structure_solution 'SHELXS-97 (Sheldrick, 1997)'
_diffrn_ambient_temperature 262.0(10)
_diffrn_detector_area_resol_mean 0
_diffrn_measured_fraction_theta_full 0.991
_diffrn_measured_fraction_theta_max 0.991
_diffrn_measurement_device_type 'STOE IPDS 2'
_diffrn_measurement_method 'Rotation method'
_diffrn_radiation_monochromator graphite
_diffrn_radiation_source 'fine-focus sealed tube'
_diffrn_radiation_type MoK\a
_diffrn_radiation_wavelength 0.71073
_diffrn_reflns_av_R_equivalents 0.0671
_diffrn_reflns_av_sigmaI/netI 0.0199
_diffrn_reflns_limit_h_max 6
_diffrn_reflns_limit_h_min -5
_diffrn_reflns_limit_k_max 12
_diffrn_reflns_limit_k_min -12
_diffrn_reflns_limit_l_max 6
_diffrn_reflns_limit_l_min -6
_diffrn_reflns_number 5436
_diffrn_reflns_theta_full 25.58
_diffrn_reflns_theta_max 25.58
_diffrn_reflns_theta_min 3.84
_diffrn_standards_decay_% 0
_diffrn_standards_interval_count 0
_diffrn_standards_interval_time 0
_diffrn_standards_number 0
_exptl_absorpt_coefficient_mu 13.537
_exptl_absorpt_correction_T_max 0.5684
_exptl_absorpt_correction_T_min 0.2184
_exptl_absorpt_correction_type numerical
_exptl_absorpt_process_details 'X-SHAPE (Stoe & Cie, 1996)'
_exptl_crystal_colour brown
_exptl_crystal_density_diffrn 3.956
_exptl_crystal_density_method 'not measured'
_exptl_crystal_description needle
_exptl_crystal_F_000 326
_exptl_crystal_size_max 0.15
_exptl_crystal_size_mid 0.1
_exptl_crystal_size_min 0.02
_refine_diff_density_max 0.687
_refine_diff_density_min -0.955
_refine_ls_extinction_method none
_refine_ls_goodness_of_fit_ref 1.239
_refine_ls_hydrogen_treatment none
_refine_ls_matrix_type full
_refine_ls_number_parameters 24
_refine_ls_number_reflns 334
_refine_ls_number_restraints 0
_refine_ls_restrained_S_all 1.239
_refine_ls_R_factor_all 0.0339
_refine_ls_R_factor_gt 0.0322
_refine_ls_shift/su_max 0.000
_refine_ls_shift/su_mean 0.000
_refine_ls_structure_factor_coef Fsqd
_refine_ls_weighting_details 'calc w=1/[\s^2^(Fo^2^)+(0.0397P)^2^+0.8062P] where P=(Fo^2^+2Fc^2^)/3'
_refine_ls_weighting_scheme calc
_refine_ls_wR_factor_gt 0.0772
_refine_ls_wR_factor_ref 0.0779
_reflns_number_gt 321
_reflns_number_total 334
_reflns_threshold_expression >2sigma(I)
_cod_data_source_file bm5051.cif
_cod_data_source_block SrV3O7_262K
_cod_original_cell_volume 295.90(9)
_cod_original_sg_symbol_H-M 'P m m n'
_cod_database_code 2102990

loop_
_symmetry_equiv_pos_as_xyz
'x, y, z'
'-x+1/2, -y+1/2, z'
'x+1/2, -y, -z'
'-x, y+1/2, -z'
'-x, -y, -z'
'x-1/2, y-1/2, -z'
'-x-1/2, y, z'
'x, -y-1/2, z'

loop_
_atom_site_type_symbol
_atom_site_label
_atom_site_fract_x
_atom_site_fract_y
_atom_site_fract_z
_atom_site_U_iso_or_equiv
_atom_site_adp_type
_atom_site_calc_flag
_atom_site_refinement_flags
_atom_site_occupancy
Sr Sr1 0.2500 0.7500 0.14895(17) 0.0174(3) Uani d S 1
V V1 0.2500 0.51532(10) 0.6207(2) 0.0141(3) Uani d S 1
V V2 -0.2500 0.7500 0.5915(3) 0.0139(4) Uani d S 1
O O1 -0.2500 0.7500 -0.1043(12) 0.0215(15) Uiso d S 1
O O2 0.2500 0.5452(5) -0.0804(9) 0.0216(11) Uiso d S 1
O O3 -0.0119(6) 0.6205(3) 0.4635(6) 0.0158(7) Uiso d . 1

loop_
_atom_site_aniso_label
_atom_site_aniso_U_11
_atom_site_aniso_U_22
_atom_site_aniso_U_33
_atom_site_aniso_U_12
_atom_site_aniso_U_13
_atom_site_aniso_U_23
Sr1 0.0160(5) 0.0149(5) 0.0212(5) 0.000 0.000 0.000
V1 0.0089(5) 0.0119(6) 0.0214(6) 0.000 0.000 -0.0003(4)
V2 0.0103(7) 0.0117(7) 0.0198(8) 0.000 0.000 0.000

loop_
_atom_type_symbol
_atom_type_description
_atom_type_scat_dispersion_real
_atom_type_scat_dispersion_imag
_atom_type_scat_source
O O 0.0106 0.0060 'International Tables Vol C Tables 4.2.6.8 and 6.1.1.4'
V V 0.3005 0.5294 'International Tables Vol C Tables 4.2.6.8 and 6.1.1.4'
Sr Sr -1.5307 3.2498 'International Tables Vol C Tables 4.2.6.8 and 6.1.1.4'

loop_
_geom_angle_atom_site_label_1
_geom_angle_atom_site_label_2
_geom_angle_atom_site_label_3
_geom_angle_site_symmetry_1
_geom_angle_site_symmetry_3
_geom_angle
O2 Sr1 O2 . 2_565 121.1(2)
O2 Sr1 O3 . 2_565 141.57(9)
O2 Sr1 O3 2_565 2_565 81.74(11)
O2 Sr1 O3 . 8_575 141.57(9)
O2 Sr1 O3 2_565 8_575 81.74(11)
O3 Sr1 O3 2_565 8_575 65.53(14)
O2 Sr1 O3 . . 81.74(11)
O2 Sr1 O3 2_565 . 141.57(9)
O3 Sr1 O3 2_565 . 98.75(13)
O3 Sr1 O3 8_575 . 64.30(13)
O2 Sr1 O3 . 7_655 81.74(11)
O2 Sr1 O3 2_565 7_655 141.57(9)
O3 Sr1 O3 2_565 7_655 64.30(13)
O3 Sr1 O3 8_575 7_655 98.75(13)
O3 Sr1 O3 . 7_655 65.53(14)
O2 Sr1 O1 . . 77.15(7)
O2 Sr1 O1 2_565 . 77.15(7)
O3 Sr1 O1 2_565 . 141.01(9)
O3 Sr1 O1 8_575 . 79.17(12)
O3 Sr1 O1 . . 79.17(12)
O3 Sr1 O1 7_655 . 141.01(9)
O2 Sr1 O1 . 1_655 77.15(7)
O2 Sr1 O1 2_565 1_655 77.15(7)
O3 Sr1 O1 2_565 1_655 79.17(12)
O3 Sr1 O1 8_575 1_655 141.01(9)
O3 Sr1 O1 . 1_655 141.01(9)
O3 Sr1 O1 7_655 1_655 79.17(12)
O1 Sr1 O1 . 1_655 126.2(2)
O2 Sr1 V1 . 2_565 164.07(11)
O2 Sr1 V1 2_565 2_565 74.79(11)
O3 Sr1 V1 2_565 2_565 33.15(7)
O3 Sr1 V1 8_575 2_565 33.15(7)
O3 Sr1 V1 . 2_565 84.87(7)
O3 Sr1 V1 7_655 2_565 84.87(7)
O1 Sr1 V1 . 2_565 108.78(8)
O1 Sr1 V1 1_655 2_565 108.78(8)
O2 Sr1 V1 . . 74.79(11)
O2 Sr1 V1 2_565 . 164.07(11)
O3 Sr1 V1 2_565 . 84.87(7)
O3 Sr1 V1 8_575 . 84.87(7)
O3 Sr1 V1 . . 33.15(7)
O3 Sr1 V1 7_655 . 33.15(7)
O1 Sr1 V1 . . 108.78(8)
O1 Sr1 V1 1_655 . 108.78(8)
V1 Sr1 V1 2_565 . 89.28(4)
O2 Sr1 V2 . 1_655 109.02(7)
O2 Sr1 V2 2_565 1_655 109.02(7)
O3 Sr1 V2 2_565 1_655 33.19(7)
O3 Sr1 V2 8_575 1_655 88.45(7)
O3 Sr1 V2 . 1_655 88.45(7)
O3 Sr1 V2 7_655 1_655 33.19(7)
O1 Sr1 V2 . 1_655 165.35(12)
O1 Sr1 V2 1_655 1_655 68.47(11)
V1 Sr1 V2 2_565 1_655 61.83(2)
V1 Sr1 V2 . 1_655 61.83(2)
O2 Sr1 V2 . . 109.02(7)
O2 Sr1 V2 2_565 . 109.02(7)
O3 Sr1 V2 2_565 . 88.45(7)
O3 Sr1 V2 8_575 . 33.19(7)
O3 Sr1 V2 . . 33.19(7)
O3 Sr1 V2 7_655 . 88.45(7)
O1 Sr1 V2 . . 68.47(11)
O1 Sr1 V2 1_655 . 165.35(12)
V1 Sr1 V2 2_565 . 61.83(2)
V1 Sr1 V2 . . 61.83(2)
V2 Sr1 V2 1_655 . 96.87(5)
O2 V1 O3 1_556 5_566 111.46(16)
O2 V1 O3 1_556 3_566 111.46(16)
O3 V1 O3 5_566 3_566 80.15(18)
O2 V1 O3 1_556 7_655 107.89(15)
O3 V1 O3 5_566 7_655 140.43(8)
O3 V1 O3 3_566 7_655 81.96(14)
O2 V1 O3 1_556 . 107.89(15)
O3 V1 O3 5_566 . 81.96(14)
O3 V1 O3 3_566 . 140.43(8)
O3 V1 O3 7_655 . 90.03(18)
O2 V1 V1 1_556 5_566 116.47(4)
O3 V1 V1 5_566 5_566 41.02(9)
O3 V1 V1 3_566 5_566 113.43(11)
O3 V1 V1 7_655 5_566 120.70(11)
O3 V1 V1 . 5_566 40.94(9)
O2 V1 V1 1_556 5_666 116.47(4)
O3 V1 V1 5_566 5_666 113.43(11)
O3 V1 V1 3_566 5_666 41.02(9)
O3 V1 V1 7_655 5_666 40.94(9)
O3 V1 V1 . 5_666 120.70(11)
V1 V1 V1 5_566 5_666 126.98(8)
O2 V1 V2 1_556 5_566 123.16(18)
O3 V1 V2 5_566 5_566 40.29(9)
O3 V1 V2 3_566 5_566 40.29(9)
O3 V1 V2 7_655 5_566 111.41(10)
O3 V1 V2 . 5_566 111.41(10)
V1 V1 V2 5_566 5_566 74.76(4)
V1 V1 V2 5_666 5_566 74.76(4)
O2 V1 Sr1 1_556 . 124.14(18)
O3 V1 Sr1 5_566 . 110.54(10)
O3 V1 Sr1 3_566 . 110.54(10)
O3 V1 Sr1 7_655 . 45.63(9)
O3 V1 Sr1 . . 45.63(9)
V1 V1 Sr1 5_566 . 76.63(4)
V1 V1 Sr1 5_666 . 76.63(4)
V2 V1 Sr1 5_566 . 112.70(5)
O2 V1 V2 1_556 1_655 84.80(12)
O3 V1 V2 5_566 1_655 163.41(10)
O3 V1 V2 3_566 1_655 91.03(9)
O3 V1 V2 7_655 1_655 23.11(9)
O3 V1 V2 . 1_655 96.51(10)
V1 V1 V2 5_566 1_655 135.19(6)
V1 V1 V2 5_666 1_655 53.29(3)
V2 V1 V2 5_566 1_655 128.05(2)
Sr1 V1 V2 . 1_655 59.37(3)
O2 V1 V2 1_556 . 84.80(12)
O3 V1 V2 5_566 . 91.03(9)
O3 V1 V2 3_566 . 163.41(10)
O3 V1 V2 7_655 . 96.51(10)
O3 V1 V2 . . 23.11(9)
V1 V1 V2 5_566 . 53.29(3)
V1 V1 V2 5_666 . 135.19(6)
V2 V1 V2 5_566 . 128.05(2)
Sr1 V1 V2 . . 59.37(3)
V2 V1 V2 1_655 . 93.83(3)
O2 V1 O2 1_556 5_666 51.65(11)
O3 V1 O2 5_566 5_666 119.42(12)
O3 V1 O2 3_566 5_666 63.81(11)
O3 V1 O2 7_655 5_666 82.52(11)
O3 V1 O2 . 5_666 153.43(13)
V1 V1 O2 5_566 5_666 156.61(8)
V1 V1 O2 5_666 5_666 67.77(6)
V2 V1 O2 5_566 5_666 95.02(8)
Sr1 V1 O2 . 5_666 126.67(7)
V2 V1 O2 1_655 5_666 67.57(7)
V2 V1 O2 . 5_666 132.56(9)
O2 V1 O2 1_556 5_566 51.65(11)
O3 V1 O2 5_566 5_566 63.81(11)
O3 V1 O2 3_566 5_566 119.42(12)
O3 V1 O2 7_655 5_566 153.43(13)
O3 V1 O2 . 5_566 82.52(11)
V1 V1 O2 5_566 5_566 67.77(6)
V1 V1 O2 5_666 5_566 156.61(8)
V2 V1 O2 5_566 5_566 95.02(8)
Sr1 V1 O2 . 5_566 126.67(7)
V2 V1 O2 1_655 5_566 132.56(9)
V2 V1 O2 . 5_566 67.57(7)
O2 V1 O2 5_666 5_566 92.81(11)
O2 V1 O2 1_556 . 163.9(2)
O3 V1 O2 5_566 . 80.46(11)
O3 V1 O2 3_566 . 80.46(11)
O3 V1 O2 7_655 . 61.88(10)
O3 V1 O2 . . 61.88(10)
V1 V1 O2 5_566 . 65.03(4)
V1 V1 O2 5_666 . 65.03(4)
V2 V1 O2 5_566 . 72.89(8)
Sr1 V1 O2 . . 39.81(8)
V2 V1 O2 1_655 . 84.26(6)
V2 V1 O2 . . 84.26(6)
O2 V1 O2 5_666 . 132.80(6)
O2 V1 O2 5_566 . 132.80(6)
O2 V1 Sr1 1_556 1_556 30.19(17)
O3 V1 Sr1 5_566 1_556 130.86(9)
O3 V1 Sr1 3_566 1_556 130.86(9)
O3 V1 Sr1 7_655 1_556 86.87(9)
O3 V1 Sr1 . 1_556 86.87(9)
V1 V1 Sr1 5_566 1_556 113.37(4)
V1 V1 Sr1 5_666 1_556 113.37(4)
V2 V1 Sr1 5_566 1_556 153.35(5)
Sr1 V1 Sr1 . 1_556 93.95(3)
V2 V1 Sr1 1_655 1_556 65.24(3)
V2 V1 Sr1 . 1_556 65.24(3)
O2 V1 Sr1 5_666 1_556 67.35(8)
O2 V1 Sr1 5_566 1_556 67.35(8)
O2 V1 Sr1 . 1_556 133.76(8)
O2 V1 O1 1_556 5_566 58.66(19)
O3 V1 O1 5_566 5_566 67.44(11)
O3 V1 O1 3_566 5_566 67.44(11)
O3 V1 O1 7_655 5_566 134.71(9)
O3 V1 O1 . 5_566 134.71(9)
V1 V1 O1 5_566 5_566 102.26(5)
V1 V1 O1 5_666 5_566 102.26(5)
V2 V1 O1 5_566 5_566 64.50(8)
Sr1 V1 O1 . 5_566 177.20(8)
V2 V1 O1 1_655 5_566 122.08(5)
V2 V1 O1 . 5_566 122.08(5)
O2 V1 O1 5_666 5_566 54.58(7)
O2 V1 O1 5_566 5_566 54.58(7)
O2 V1 O1 . 5_566 137.39(11)
Sr1 V1 O1 1_556 5_566 88.85(8)
O2 V1 O1 1_556 1_656 60.68(14)
O3 V1 O1 5_566 1_656 169.76(12)
O3 V1 O1 3_566 1_656 96.37(9)
O3 V1 O1 7_655 1_656 47.30(13)
O3 V1 O1 . 1_656 106.32(10)
V1 V1 O1 5_566 1_656 146.88(6)
V1 V1 O1 5_666 1_656 67.91(7)
V2 V1 O1 5_566 1_656 136.61(2)
Sr1 V1 O1 . 1_656 79.69(8)
V2 V1 O1 1_655 1_656 24.39(9)
V2 V1 O1 . 1_656 94.57(3)
O2 V1 O1 5_666 1_656 50.95(9)
O2 V1 O1 5_566 1_656 110.62(11)
O2 V1 O1 . 1_656 108.60(11)
Sr1 V1 O1 1_556 1_656 45.66(7)
O1 V1 O1 5_566 1_656 102.33(3)
O2 V1 O1 1_556 1_556 60.68(14)
O3 V1 O1 5_566 1_556 96.37(9)
O3 V1 O1 3_566 1_556 169.76(13)
O3 V1 O1 7_655 1_556 106.32(10)
O3 V1 O1 . 1_556 47.30(13)
V1 V1 O1 5_566 1_556 67.91(7)
V1 V1 O1 5_666 1_556 146.88(6)
V2 V1 O1 5_566 1_556 136.61(2)
Sr1 V1 O1 . 1_556 79.69(8)
V2 V1 O1 1_655 1_556 94.57(3)
V2 V1 O1 . 1_556 24.39(9)
O2 V1 O1 5_666 1_556 110.62(11)
O2 V1 O1 5_566 1_556 50.95(9)
O2 V1 O1 . 1_556 108.60(11)
Sr1 V1 O1 1_556 1_556 45.66(7)
O1 V1 O1 5_566 1_556 102.33(3)
O1 V1 O1 1_656 1_556 85.39(7)
O2 V1 O1 1_556 5_565 145.65(19)
O3 V1 O1 5_566 5_565 47.06(10)
O3 V1 O1 3_566 5_565 47.06(10)
O3 V1 O1 7_655 5_565 96.06(11)
O3 V1 O1 . 5_565 96.06(11)
V1 V1 O1 5_566 5_565 67.61(4)
V1 V1 O1 5_666 5_565 67.61(4)
V2 V1 O1 5_566 5_565 22.49(7)
Sr1 V1 O1 . 5_565 90.21(7)
V2 V1 O1 1_655 5_565 117.19(5)
V2 V1 O1 . 5_565 117.19(5)
O2 V1 O1 5_666 5_565 110.03(9)
O2 V1 O1 5_566 5_565 110.03(9)
O2 V1 O1 . 5_565 50.40(10)
Sr1 V1 O1 1_556 5_565 175.84(7)
O1 V1 O1 5_566 5_565 86.99(3)
O1 V1 O1 1_656 5_565 135.52(4)
O1 V1 O1 1_556 5_565 135.52(4)
O2 V1 O2 1_556 5_565 137.94(5)
O3 V1 O2 5_566 5_565 44.42(11)
O3 V1 O2 3_566 5_565 98.51(11)
O3 V1 O2 7_655 5_565 104.86(11)
O3 V1 O2 . 5_565 46.30(11)
V1 V1 O2 5_566 5_565 21.47(5)
V1 V1 O2 5_666 5_565 105.54(7)
V2 V1 O2 5_566 5_565 65.14(7)
Sr1 V1 O2 . 5_565 66.26(7)
V2 V1 O2 1_655 5_565 124.61(7)
V2 V1 O2 . 5_565 65.78(6)
O2 V1 O2 5_666 5_565 160.15(15)
O2 V1 O2 5_566 5_565 88.31(3)
O2 V1 O2 . 5_565 44.86(6)
Sr1 V1 O2 1_556 5_565 130.57(6)
O1 V1 O2 5_566 5_565 111.82(9)
O1 V1 O2 1_656 5_565 145.79(11)
O1 V1 O2 1_556 5_565 85.34(9)
O1 V1 O2 5_565 5_565 51.49(7)
O2 V1 O2 1_556 5_665 137.94(5)
O3 V1 O2 5_566 5_665 98.51(11)
O3 V1 O2 3_566 5_665 44.42(11)
O3 V1 O2 7_655 5_665 46.30(11)
O3 V1 O2 . 5_665 104.86(11)
V1 V1 O2 5_566 5_665 105.54(7)
V1 V1 O2 5_666 5_665 21.47(5)
V2 V1 O2 5_566 5_665 65.14(7)
Sr1 V1 O2 . 5_665 66.26(7)
V2 V1 O2 1_655 5_665 65.78(6)
V2 V1 O2 . 5_665 124.61(7)
O2 V1 O2 5_666 5_665 88.31(3)
O2 V1 O2 5_566 5_665 160.15(15)
O2 V1 O2 . 5_665 44.86(6)
Sr1 V1 O2 1_556 5_665 130.57(6)
O1 V1 O2 5_566 5_665 111.82(9)
O1 V1 O2 1_656 5_665 85.34(9)
O1 V1 O2 1_556 5_665 145.79(11)
O1 V1 O2 5_565 5_665 51.49(7)
O2 V1 O2 5_565 5_665 84.08(10)
O2 V1 Sr1 1_556 5_566 80.66(13)
O3 V1 Sr1 5_566 5_566 30.87(9)
O3 V1 Sr1 3_566 5_566 89.18(10)
O3 V1 Sr1 7_655 5_566 169.44(10)
O3 V1 Sr1 . 5_566 93.19(9)
V1 V1 Sr1 5_566 5_566 57.92(3)
V1 V1 Sr1 5_666 5_566 129.95(5)
V2 V1 Sr1 5_566 5_566 58.08(3)
Sr1 V1 Sr1 . 5_566 134.543(18)
V2 V1 Sr1 1_655 5_566 164.45(4)
V2 V1 Sr1 . 5_566 90.333(17)
O2 V1 Sr1 5_666 5_566 98.76(7)
O2 V1 Sr1 5_566 5_566 37.13(8)
O2 V1 Sr1 . 5_566 111.09(6)
Sr1 V1 Sr1 1_556 5_566 103.34(2)
O1 V1 Sr1 5_566 5_566 44.42(3)
O1 V1 Sr1 1_656 5_566 140.30(10)
O1 V1 Sr1 1_556 5_566 83.13(3)
O1 V1 Sr1 5_565 5_566 73.61(5)
O2 V1 Sr1 5_565 5_566 70.66(6)
O2 V1 Sr1 5_665 5_566 123.15(7)
O2 V1 Sr1 1_556 5_666 80.66(13)
O3 V1 Sr1 5_566 5_666 89.18(10)
O3 V1 Sr1 3_566 5_666 30.87(9)
O3 V1 Sr1 7_655 5_666 93.19(9)
O3 V1 Sr1 . 5_666 169.44(10)
V1 V1 Sr1 5_566 5_666 129.95(5)
V1 V1 Sr1 5_666 5_666 57.92(3)
V2 V1 Sr1 5_566 5_666 58.08(3)
Sr1 V1 Sr1 . 5_666 134.543(18)
V2 V1 Sr1 1_655 5_666 90.333(17)
V2 V1 Sr1 . 5_666 164.45(4)
O2 V1 Sr1 5_666 5_666 37.13(8)
O2 V1 Sr1 5_566 5_666 98.76(7)
O2 V1 Sr1 . 5_666 111.09(6)
Sr1 V1 Sr1 1_556 5_666 103.34(2)
O1 V1 Sr1 5_566 5_666 44.42(3)
O1 V1 Sr1 1_656 5_666 83.13(3)
O1 V1 Sr1 1_556 5_666 140.30(10)
O1 V1 Sr1 5_565 5_666 73.61(5)
O2 V1 Sr1 5_565 5_666 123.15(7)
O2 V1 Sr1 5_665 5_666 70.66(6)
Sr1 V1 Sr1 5_566 5_666 81.93(3)
O2 V1 O3 1_556 1_655 98.35(7)
O3 V1 O3 5_566 1_655 139.11(7)
O3 V1 O3 3_566 1_655 62.77(12)
O3 V1 O3 7_655 1_655 25.45(8)
O3 V1 O3 . 1_655 115.49(12)
V1 V1 O3 5_566 1_655 141.77(7)
V1 V1 O3 5_666 1_655 25.67(5)
V2 V1 O3 5_566 1_655 99.94(5)
Sr1 V1 O3 . 1_655 70.69(4)
V2 V1 O3 1_655 1_655 28.48(4)
V2 V1 O3 . 1_655 119.84(5)
O2 V1 O3 5_666 1_655 59.87(7)
O2 V1 O3 5_566 1_655 149.69(8)
O2 V1 O3 . 1_655 77.12(5)
Sr1 V1 O3 1_556 1_655 88.52(4)
O1 V1 O3 5_566 1_655 109.43(4)
O1 V1 O3 1_656 1_655 42.86(8)
O1 V1 O3 1_556 1_655 123.03(5)
O1 V1 O3 5_565 1_655 92.86(5)
O2 V1 O3 5_565 1_655 121.90(7)
O2 V1 O3 5_665 1_655 42.79(7)
Sr1 V1 O3 5_566 1_655 149.71(5)
Sr1 V1 O3 5_666 1_655 68.15(4)
O2 V1 O3 1_556 7 98.35(7)
O3 V1 O3 5_566 7 62.77(12)
O3 V1 O3 3_566 7 139.11(7)
O3 V1 O3 7_655 7 115.49(12)
O3 V1 O3 . 7 25.45(8)
V1 V1 O3 5_566 7 25.67(5)
V1 V1 O3 5_666 7 141.77(7)
V2 V1 O3 5_566 7 99.94(5)
Sr1 V1 O3 . 7 70.69(4)
V2 V1 O3 1_655 7 119.84(5)
V2 V1 O3 . 7 28.48(4)
O2 V1 O3 5_666 7 149.69(8)
O2 V1 O3 5_566 7 59.87(7)
O2 V1 O3 . 7 77.12(5)
Sr1 V1 O3 1_556 7 88.52(4)
O1 V1 O3 5_566 7 109.43(4)
O1 V1 O3 1_656 7 123.03(5)
O1 V1 O3 1_556 7 42.86(8)
O1 V1 O3 5_565 7 92.86(5)
O2 V1 O3 5_565 7 42.79(7)
O2 V1 O3 5_665 7 121.90(7)
Sr1 V1 O3 5_566 7 68.15(4)
Sr1 V1 O3 5_666 7 149.71(5)
O3 V1 O3 1_655 7 140.94(9)
O2 V1 O3 1_556 2_565 90.99(17)
O3 V1 O3 5_566 2_565 147.33(10)
O3 V1 O3 3_566 2_565 114.38(6)
O3 V1 O3 7_655 2_565 32.74(9)
O3 V1 O3 . 2_565 68.30(12)
V1 V1 O3 5_566 2_565 108.18(6)
V1 V1 O3 5_666 2_565 73.48(6)
V2 V1 O3 5_566 2_565 141.24(5)
Sr1 V1 O3 . 2_565 37.82(4)
V2 V1 O3 1_655 2_565 28.35(4)
V2 V1 O3 . 2_565 66.84(5)
O2 V1 O3 5_666 2_565 93.03(8)
O2 V1 O3 5_566 2_565 122.38(9)
O2 V1 O3 . 2_565 73.91(8)
Sr1 V1 O3 1_556 2_565 62.67(5)
O1 V1 O3 5_566 2_565 144.50(8)
O1 V1 O3 1_656 2_565 42.75(8)
O1 V1 O3 1_556 2_565 73.60(6)
O1 V1 O3 5_565 2_565 121.18(8)
O2 V1 O3 5_565 2_565 103.09(8)
O2 V1 O3 5_665 2_565 77.30(8)
Sr1 V1 O3 5_566 2_565 156.42(5)
Sr1 V1 O3 5_666 2_565 118.66(4)
O3 V1 O3 1_655 2_565 53.10(7)
O3 V1 O3 7 2_565 91.59(5)
O2 V1 O3 1_556 8_575 90.99(17)
O3 V1 O3 5_566 8_575 114.38(6)
O3 V1 O3 3_566 8_575 147.33(10)
O3 V1 O3 7_655 8_575 68.30(12)
O3 V1 O3 . 8_575 32.74(9)
V1 V1 O3 5_566 8_575 73.48(6)
V1 V1 O3 5_666 8_575 108.18(6)
V2 V1 O3 5_566 8_575 141.24(5)
Sr1 V1 O3 . 8_575 37.82(4)
V2 V1 O3 1_655 8_575 66.84(5)
V2 V1 O3 . 8_575 28.35(4)
O2 V1 O3 5_666 8_575 122.38(9)
O2 V1 O3 5_566 8_575 93.03(8)
O2 V1 O3 . 8_575 73.91(8)
Sr1 V1 O3 1_556 8_575 62.67(5)
O1 V1 O3 5_566 8_575 144.50(8)
O1 V1 O3 1_656 8_575 73.60(6)
O1 V1 O3 1_556 8_575 42.75(8)
O1 V1 O3 5_565 8_575 121.18(8)
O2 V1 O3 5_565 8_575 77.30(8)
O2 V1 O3 5_665 8_575 103.09(8)
Sr1 V1 O3 5_566 8_575 118.66(4)
Sr1 V1 O3 5_666 8_575 156.42(5)
O3 V1 O3 1_655 8_575 91.59(5)
O3 V1 O3 7 8_575 53.10(7)
O3 V1 O3 2_565 8_575 38.93(8)
O2 V1 O3 1_556 3_466 99.58(7)
O3 V1 O3 5_566 3_466 29.55(8)
O3 V1 O3 3_566 3_466 109.70(11)
O3 V1 O3 7_655 3_466 143.76(7)
O3 V1 O3 . 3_466 58.70(13)
V1 V1 O3 5_566 3_466 23.07(5)
V1 V1 O3 5_666 3_466 139.26(6)
V2 V1 O3 5_566 3_466 69.70(4)
Sr1 V1 O3 . 3_466 99.19(4)
V2 V1 O3 1_655 3_466 155.06(5)
V2 V1 O3 . 3_466 62.45(4)
O2 V1 O3 5_666 3_466 133.65(8)
O2 V1 O3 5_566 3_466 48.12(7)
O2 V1 O3 . 3_466 85.67(5)
Sr1 V1 O3 1_556 3_466 107.32(4)
O1 V1 O3 5_566 3_466 79.95(5)
O1 V1 O3 1_656 3_466 152.22(7)
O1 V1 O3 1_556 3_466 67.26(5)
O1 V1 O3 5_565 3_466 71.94(4)
O2 V1 O3 5_565 3_466 40.84(6)
O2 V1 O3 5_665 3_466 119.93(7)
Sr1 V1 O3 5_566 3_466 35.60(4)
Sr1 V1 O3 5_666 3_466 114.59(5)
O3 V1 O3 1_655 3_466 162.06(3)
O3 V1 O3 7 3_466 35.35(8)
O3 V1 O3 2_565 3_466 126.71(6)
O3 V1 O3 8_575 3_466 88.45(6)
O2 V1 O3 1_556 5_666 99.58(7)
O3 V1 O3 5_566 5_666 109.70(11)
O3 V1 O3 3_566 5_666 29.55(8)
O3 V1 O3 7_655 5_666 58.70(13)
O3 V1 O3 . 5_666 143.76(7)
V1 V1 O3 5_566 5_666 139.26(6)
V1 V1 O3 5_666 5_666 23.07(5)
V2 V1 O3 5_566 5_666 69.70(4)
Sr1 V1 O3 . 5_666 99.19(4)
V2 V1 O3 1_655 5_666 62.45(4)
V2 V1 O3 . 5_666 155.06(5)
O2 V1 O3 5_666 5_666 48.12(7)
O2 V1 O3 5_566 5_666 133.65(8)
O2 V1 O3 . 5_666 85.67(5)
Sr1 V1 O3 1_556 5_666 107.32(4)
O1 V1 O3 5_566 5_666 79.95(5)
O1 V1 O3 1_656 5_666 67.26(5)
O1 V1 O3 1_556 5_666 152.22(7)
O1 V1 O3 5_565 5_666 71.94(4)
O2 V1 O3 5_565 5_666 119.93(7)
O2 V1 O3 5_665 5_666 40.84(6)
Sr1 V1 O3 5_566 5_666 114.59(5)
Sr1 V1 O3 5_666 5_666 35.60(4)
O3 V1 O3 1_655 5_666 35.35(8)
O3 V1 O3 7 5_666 162.06(3)
O3 V1 O3 2_565 5_666 88.45(6)
O3 V1 O3 8_575 5_666 126.71(6)
O3 V1 O3 3_466 5_666 139.25(8)
O2 V1 O3 1_556 4_546 106.59(17)
O3 V1 O3 5_566 4_546 25.25(8)
O3 V1 O3 3_566 4_546 57.80(12)
O3 V1 O3 7_655 4_546 134.29(10)
O3 V1 O3 . 4_546 106.86(7)
V1 V1 O3 5_566 4_546 66.02(5)
V1 V1 O3 5_666 4_546 96.32(6)
V2 V1 O3 5_566 4_546 22.89(4)
Sr1 V1 O3 . 4_546 126.59(5)
V2 V1 O3 1_655 4_546 148.80(4)
V2 V1 O3 . 4_546 115.71(4)
O2 V1 O3 5_666 4_546 96.39(9)
O2 V1 O3 5_566 4_546 72.14(9)
O2 V1 O3 . 4_546 88.76(8)
Sr1 V1 O3 1_556 4_546 134.94(5)
O1 V1 O3 5_566 4_546 50.80(8)
O1 V1 O3 1_656 4_546 146.77(6)
O1 V1 O3 1_556 4_546 116.43(4)
O1 V1 O3 5_565 4_546 41.29(7)
O2 V1 O3 5_565 4_546 65.11(8)
O2 V1 O3 5_665 4_546 88.03(8)
Sr1 V1 O3 5_566 4_546 35.23(4)
Sr1 V1 O3 5_666 4_546 63.99(4)
O3 V1 O3 1_655 4_546 120.38(6)
O3 V1 O3 7 4_546 87.80(6)
O3 V1 O3 2_565 4_546 162.32(3)
O3 V1 O3 8_575 4_546 139.50(3)
O3 V1 O3 3_466 4_546 53.31(7)
O3 V1 O3 5_666 4_546 86.77(4)
O2 V1 O3 1_556 6_656 106.59(17)
O3 V1 O3 5_566 6_656 57.80(12)
O3 V1 O3 3_566 6_656 25.25(8)
O3 V1 O3 7_655 6_656 106.86(7)
O3 V1 O3 . 6_656 134.29(10)
V1 V1 O3 5_566 6_656 96.32(6)
V1 V1 O3 5_666 6_656 66.02(5)
V2 V1 O3 5_566 6_656 22.89(4)
Sr1 V1 O3 . 6_656 126.59(5)
V2 V1 O3 1_655 6_656 115.71(4)
V2 V1 O3 . 6_656 148.80(4)
O2 V1 O3 5_666 6_656 72.14(9)
O2 V1 O3 5_566 6_656 96.39(9)
O2 V1 O3 . 6_656 88.76(8)
Sr1 V1 O3 1_556 6_656 134.94(5)
O1 V1 O3 5_566 6_656 50.80(8)
O1 V1 O3 1_656 6_656 116.43(4)
O1 V1 O3 1_556 6_656 146.77(6)
O1 V1 O3 5_565 6_656 41.29(7)
O2 V1 O3 5_565 6_656 88.03(8)
O2 V1 O3 5_665 6_656 65.11(8)
Sr1 V1 O3 5_566 6_656 63.99(4)
Sr1 V1 O3 5_666 6_656 35.23(4)
O3 V1 O3 1_655 6_656 87.80(6)
O3 V1 O3 7 6_656 120.38(6)
O3 V1 O3 2_565 6_656 139.50(3)
O3 V1 O3 8_575 6_656 162.32(3)
O3 V1 O3 3_466 6_656 86.77(4)
O3 V1 O3 5_666 6_656 53.31(7)
O3 V1 O3 4_546 6_656 33.55(8)
O2 V1 O3 1_556 7_656 16.97(5)
O3 V1 O3 5_566 7_656 124.46(9)
O3 V1 O3 3_566 7_656 101.22(9)
O3 V1 O3 7_655 7_656 93.51(10)
O3 V1 O3 . 7_656 117.98(11)
V1 V1 O3 5_566 7_656 133.27(6)
V1 V1 O3 5_666 7_656 99.75(5)
V2 V1 O3 5_566 7_656 124.11(5)
Sr1 V1 O3 . 7_656 119.97(5)
V2 V1 O3 1_655 7_656 70.87(5)
V2 V1 O3 . 7_656 95.36(5)
O2 V1 O3 5_666 7_656 37.93(8)
O2 V1 O3 5_566 7_656 68.22(8)
O2 V1 O3 . 7_656 155.06(7)
Sr1 V1 O3 1_556 7_656 31.86(4)
O1 V1 O3 5_566 7_656 62.67(8)
O1 V1 O3 1_656 7_656 46.49(10)
O1 V1 O3 1_556 7_656 72.69(9)
O1 V1 O3 5_565 7_656 144.59(7)
O2 V1 O3 5_565 7_656 154.69(6)
O2 V1 O3 5_665 7_656 121.19(6)
Sr1 V1 O3 5_566 7_656 93.84(4)
Sr1 V1 O3 5_666 7_656 71.88(4)
O3 V1 O3 1_655 7_656 81.59(4)
O3 V1 O3 7 7_656 113.40(7)
O3 V1 O3 2_565 7_656 82.99(5)
O3 V1 O3 8_575 7_656 94.02(5)
O3 V1 O3 3_466 7_656 116.31(4)
O3 V1 O3 5_666 7_656 84.42(6)
O3 V1 O3 4_546 7_656 113.42(5)
O3 V1 O3 6_656 7_656 103.36(5)
O2 V1 O3 1_556 1_556 16.97(5)
O3 V1 O3 5_566 1_556 101.22(9)
O3 V1 O3 3_566 1_556 124.46(9)
O3 V1 O3 7_655 1_556 117.98(11)
O3 V1 O3 . 1_556 93.51(10)
V1 V1 O3 5_566 1_556 99.75(5)
V1 V1 O3 5_666 1_556 133.27(6)
V2 V1 O3 5_566 1_556 124.11(5)
Sr1 V1 O3 . 1_556 119.97(5)
V2 V1 O3 1_655 1_556 95.36(5)
V2 V1 O3 . 1_556 70.87(5)
O2 V1 O3 5_666 1_556 68.22(7)
O2 V1 O3 5_566 1_556 37.93(8)
O2 V1 O3 . 1_556 155.06(7)
Sr1 V1 O3 1_556 1_556 31.86(4)
O1 V1 O3 5_566 1_556 62.67(8)
O1 V1 O3 1_656 1_556 72.69(9)
O1 V1 O3 1_556 1_556 46.49(10)
O1 V1 O3 5_565 1_556 144.59(7)
O2 V1 O3 5_565 1_556 121.19(6)
O2 V1 O3 5_665 1_556 154.69(6)
Sr1 V1 O3 5_566 1_556 71.88(4)
Sr1 V1 O3 5_666 1_556 93.84(4)
O3 V1 O3 1_655 1_556 113.40(7)
O3 V1 O3 7 1_556 81.59(4)
O3 V1 O3 2_565 1_556 94.02(5)
O3 V1 O3 8_575 1_556 82.99(5)
O3 V1 O3 3_466 1_556 84.42(6)
O3 V1 O3 5_666 1_556 116.31(4)
O3 V1 O3 4_546 1_556 103.36(5)
O3 V1 O3 6_656 1_556 113.42(5)
O3 V1 O3 7_656 1_556 33.52(7)
O2 V1 V1 1_556 5_667 36.43(7)
O3 V1 V1 5_566 5_667 119.63(10)
O3 V1 V1 3_566 5_667 77.78(9)
O3 V1 V1 7_655 5_667 90.25(9)
O3 V1 V1 . 5_667 141.26(10)
V1 V1 V1 5_566 5_667 147.59(5)
V1 V1 V1 5_666 5_667 82.11(3)
V2 V1 V1 5_566 5_667 104.45(4)
Sr1 V1 V1 . 5_667 129.80(3)
V2 V1 V1 1_655 5_667 71.38(3)
V2 V1 V1 . 5_667 118.80(4)
O2 V1 V1 5_666 5_667 15.22(6)
O2 V1 V1 5_566 5_667 80.18(6)
O2 V1 V1 . 5_667 146.744(16)
Sr1 V1 V1 1_556 5_667 54.48(2)
O1 V1 V1 5_566 5_667 52.19(6)
O1 V1 V1 1_656 5_667 50.14(8)
O1 V1 V1 1_556 5_667 95.89(9)
O1 V1 V1 5_565 5_667 122.40(6)
O2 V1 V1 5_565 5_667 163.90(7)
O2 V1 V1 5_665 5_667 103.08(5)
Sr1 V1 V1 5_566 5_667 93.50(3)
Sr1 V1 V1 5_666 5_667 48.855(19)
O3 V1 V1 1_655 5_667 70.65(4)
O3 V1 V1 7 5_667 134.61(5)
O3 V1 V1 2_565 5_667 92.63(5)
O3 V1 V1 8_575 5_667 114.28(5)
O3 V1 V1 3_466 5_667 125.34(5)
O3 V1 V1 5_666 5_667 63.27(4)
O3 V1 V1 4_546 5_667 100.36(5)
O3 V1 V1 6_656 5_667 82.15(5)
O3 V1 V1 7_656 5_667 23.44(4)
O3 V1 V1 1_556 5_667 53.04(4)
O2 V1 V1 1_556 5_567 36.43(7)
O3 V1 V1 5_566 5_567 77.78(9)
O3 V1 V1 3_566 5_567 119.63(10)
O3 V1 V1 7_655 5_567 141.26(10)
O3 V1 V1 . 5_567 90.25(9)
V1 V1 V1 5_566 5_567 82.11(3)
V1 V1 V1 5_666 5_567 147.59(5)
V2 V1 V1 5_566 5_567 104.45(4)
Sr1 V1 V1 . 5_567 129.80(3)
V2 V1 V1 1_655 5_567 118.80(4)
V2 V1 V1 . 5_567 71.38(3)
O2 V1 V1 5_666 5_567 80.18(6)
O2 V1 V1 5_566 5_567 15.22(6)
O2 V1 V1 . 5_567 146.744(16)
Sr1 V1 V1 1_556 5_567 54.48(2)
O1 V1 V1 5_566 5_567 52.19(6)
O1 V1 V1 1_656 5_567 95.89(9)
O1 V1 V1 1_556 5_567 50.14(8)
O1 V1 V1 5_565 5_567 122.40(6)
O2 V1 V1 5_565 5_567 103.08(5)
O2 V1 V1 5_665 5_567 163.90(7)
Sr1 V1 V1 5_566 5_567 48.855(19)
Sr1 V1 V1 5_666 5_567 93.50(3)
O3 V1 V1 1_655 5_567 134.61(5)
O3 V1 V1 7 5_567 70.65(4)
O3 V1 V1 2_565 5_567 114.28(5)
O3 V1 V1 8_575 5_567 92.63(5)
O3 V1 V1 3_466 5_567 63.27(4)
O3 V1 V1 5_666 5_567 125.34(5)
O3 V1 V1 4_546 5_567 82.15(5)
O3 V1 V1 6_656 5_567 100.36(5)
O3 V1 V1 7_656 5_567 53.04(4)
O3 V1 V1 1_556 5_567 23.44(4)
V1 V1 V1 5_667 5_567 66.51(3)
O2 V1 O2 1_556 2_566 59.87(19)
O3 V1 O2 5_566 2_566 139.90(9)
O3 V1 O2 3_566 2_566 139.90(9)
O3 V1 O2 7_655 2_566 66.64(10)
O3 V1 O2 . 2_566 66.64(10)
V1 V1 O2 5_566 2_566 104.09(5)
V1 V1 O2 5_666 2_566 104.09(5)
V2 V1 O2 5_566 2_566 176.97(7)
Sr1 V1 O2 . 2_566 64.27(6)
V2 V1 O2 1_655 2_566 50.87(3)
V2 V1 O2 . 2_566 50.87(3)
O2 V1 O2 5_666 2_566 87.06(6)
O2 V1 O2 5_566 2_566 87.06(6)
O2 V1 O2 . 2_566 104.08(8)
Sr1 V1 O2 1_556 2_566 29.68(6)
O1 V1 O2 5_566 2_566 118.53(10)
O1 V1 O2 1_656 2_566 43.955(19)
O1 V1 O2 1_556 2_566 43.955(19)
O1 V1 O2 5_565 2_566 154.48(9)
O2 V1 O2 5_565 2_566 112.80(9)
O2 V1 O2 5_665 2_566 112.80(9)
Sr1 V1 O2 5_566 2_566 123.81(4)
Sr1 V1 O2 5_666 2_566 123.81(4)
O3 V1 O2 1_655 2_566 79.19(5)
O3 V1 O2 7 2_566 79.19(5)
O3 V1 O2 2_565 2_566 36.23(6)
O3 V1 O2 8_575 2_566 36.23(6)
O3 V1 O2 3_466 2_566 110.36(4)
O3 V1 O2 5_666 2_566 110.36(4)
O3 V1 O2 4_546 2_566 159.02(5)
O3 V1 O2 6_656 2_566 159.02(5)
O3 V1 O2 7_656 2_566 58.73(6)
O3 V1 O2 1_556 2_566 58.73(6)
V1 V1 O2 5_667 2_566 78.06(5)
V1 V1 O2 5_567 2_566 78.06(5)
O2 V1 V1 1_556 2_565 78.78(17)
O3 V1 V1 5_566 2_565 136.92(9)
O3 V1 V1 3_566 2_565 136.92(9)
O3 V1 V1 7_655 2_565 55.62(9)
O3 V1 V1 . 2_565 55.62(9)
V1 V1 V1 5_566 2_565 96.26(4)
V1 V1 V1 5_666 2_565 96.26(4)
V2 V1 V1 5_566 2_565 158.06(3)
Sr1 V1 V1 . 2_565 45.36(2)
V2 V1 V1 1_655 2_565 47.020(15)
V2 V1 V1 . 2_565 47.020(15)
O2 V1 V1 5_666 2_565 100.04(8)
O2 V1 V1 5_566 2_565 100.04(8)
O2 V1 V1 . 2_565 85.17(8)
Sr1 V1 V1 1_556 2_565 48.59(2)
O1 V1 V1 5_566 2_565 137.44(8)
O1 V1 V1 1_656 2_565 50.73(3)
O1 V1 V1 1_556 2_565 50.73(3)
O1 V1 V1 5_565 2_565 135.57(7)
O2 V1 V1 5_565 2_565 99.27(7)
O2 V1 V1 5_665 2_565 99.27(7)
Sr1 V1 V1 5_566 2_565 133.777(14)
Sr1 V1 V1 5_666 2_565 133.777(15)
O3 V1 V1 1_655 2_565 74.51(4)
O3 V1 V1 7 2_565 74.51(4)
O3 V1 V1 2_565 2_565 22.88(4)
O3 V1 V1 8_575 2_565 22.88(4)
O3 V1 V1 3_466 2_565 109.41(4)
O3 V1 V1 5_666 2_565 109.41(4)
O3 V1 V1 4_546 2_565 162.17(4)
O3 V1 V1 6_656 2_565 162.17(4)
O3 V1 V1 7_656 2_565 76.69(4)
O3 V1 V1 1_556 2_565 76.69(4)
V1 V1 V1 5_667 2_565 93.83(3)
V1 V1 V1 5_567 2_565 93.83(3)
O2 V1 V1 2_566 2_565 18.91(6)
O2 V1 V2 1_556 5_567 44.98(17)
O3 V1 V2 5_566 5_567 77.51(9)
O3 V1 V2 3_566 5_567 77.51(9)
O3 V1 V2 7_655 5_567 131.86(9)
O3 V1 V2 . 5_567 131.86(9)
V1 V1 V2 5_566 5_567 107.41(4)
V1 V1 V2 5_666 5_567 107.41(4)
V2 V1 V2 5_566 5_567 78.18(3)
Sr1 V1 V2 . 5_567 169.12(3)
V2 V1 V2 1_655 5_567 114.48(3)
V2 V1 V2 . 5_567 114.48(3)
O2 V1 V2 5_666 5_567 49.35(6)
O2 V1 V2 5_566 5_567 49.35(6)
O2 V1 V2 . 5_567 151.07(8)
Sr1 V1 V2 1_556 5_567 75.17(3)
O1 V1 V2 5_566 5_567 13.68(7)
O1 V1 V2 1_656 5_567 92.36(9)
O1 V1 V2 1_556 5_567 92.36(9)
O1 V1 V2 5_565 5_567 100.67(7)
O2 V1 V2 5_565 5_567 120.87(7)
O2 V1 V2 5_665 5_567 120.87(7)
Sr1 V1 V2 5_566 5_567 50.501(18)
Sr1 V1 V2 5_666 5_567 50.501(18)
O3 V1 V2 1_655 5_567 108.40(4)
O3 V1 V2 7 5_567 108.40(4)
O3 V1 V2 2_565 5_567 132.73(5)
O3 V1 V2 8_575 5_567 132.73(5)
O3 V1 V2 3_466 5_567 84.35(4)
O3 V1 V2 5_666 5_567 84.35(4)
O3 V1 V2 4_546 5_567 63.64(4)
O3 V1 V2 6_656 5_567 63.64(4)
O3 V1 V2 7_656 5_567 49.85(4)
O3 V1 V2 1_556 5_567 49.85(4)
V1 V1 V2 5_667 5_567 43.10(2)
V1 V1 V2 5_567 5_567 43.10(2)
O2 V1 V2 2_566 5_567 104.85(6)
V1 V1 V2 2_565 5_567 123.763(18)
O2 V1 O3 1_556 3_567 30.71(15)
O3 V1 O3 5_566 3_567 99.66(11)
O3 V1 O3 3_566 3_567 81.76(10)
O3 V1 O3 7_655 3_567 112.32(9)
O3 V1 O3 . 3_567 136.17(10)
V1 V1 O3 5_566 3_567 126.10(5)
V1 V1 O3 5_666 3_567 99.03(5)
V2 V1 O3 5_566 3_567 95.37(5)
Sr1 V1 O3 . 3_567 148.75(4)
V2 V1 O3 1_655 3_567 92.88(4)
V2 V1 O3 . 3_567 113.77(5)
O2 V1 O3 5_666 3_567 32.46(7)
O2 V1 O3 5_566 3_567 60.40(7)
O2 V1 O3 . 3_567 161.93(6)
Sr1 V1 O3 1_556 3_567 58.87(4)
O1 V1 O3 5_566 3_567 33.75(8)
O1 V1 O3 1_656 3_567 70.24(9)
O1 V1 O3 1_556 3_567 89.39(10)
O1 V1 O3 5_565 3_567 117.13(8)
O2 V1 O3 5_565 3_567 142.42(7)
O2 V1 O3 5_665 3_567 117.97(7)
Sr1 V1 O3 5_566 3_567 71.76(4)
Sr1 V1 O3 5_666 3_567 50.98(4)
O3 V1 O3 1_655 3_567 91.88(7)
O3 V1 O3 7 3_567 119.21(4)
O3 V1 O3 2_565 3_567 111.00(5)
O3 V1 O3 8_575 3_567 121.29(6)
O3 V1 O3 3_466 3_567 103.41(6)
O3 V1 O3 5_666 3_567 77.24(5)
O3 V1 O3 4_546 3_567 84.49(5)
O3 V1 O3 6_656 3_567 76.39(5)
O3 V1 O3 7_656 3_567 29.33(7)
O3 V1 O3 1_556 3_567 42.90(5)
V1 V1 O3 5_667 3_567 22.07(4)
V1 V1 O3 5_567 3_567 48.56(4)
O2 V1 O3 2_566 3_567 87.56(7)
V1 V1 O3 2_565 3_567 105.90(4)
V2 V1 O3 5_567 3_567 22.15(3)
O2 V1 O3 1_556 5_567 30.71(15)
O3 V1 O3 5_566 5_567 81.76(10)
O3 V1 O3 3_566 5_567 99.66(11)
O3 V1 O3 7_655 5_567 136.17(10)
O3 V1 O3 . 5_567 112.32(9)
V1 V1 O3 5_566 5_567 99.03(5)
V1 V1 O3 5_666 5_567 126.10(5)
V2 V1 O3 5_566 5_567 95.37(5)
Sr1 V1 O3 . 5_567 148.75(4)
V2 V1 O3 1_655 5_567 113.77(5)
V2 V1 O3 . 5_567 92.88(4)
O2 V1 O3 5_666 5_567 60.40(7)
O2 V1 O3 5_566 5_567 32.46(7)
O2 V1 O3 . 5_567 161.93(6)
Sr1 V1 O3 1_556 5_567 58.87(4)
O1 V1 O3 5_566 5_567 33.75(7)
O1 V1 O3 1_656 5_567 89.39(10)
O1 V1 O3 1_556 5_567 70.24(9)
O1 V1 O3 5_565 5_567 117.13(8)
O2 V1 O3 5_565 5_567 117.97(7)
O2 V1 O3 5_665 5_567 142.42(7)
Sr1 V1 O3 5_566 5_567 50.98(4)
Sr1 V1 O3 5_666 5_567 71.76(4)
O3 V1 O3 1_655 5_567 119.21(4)
O3 V1 O3 7 5_567 91.88(7)
O3 V1 O3 2_565 5_567 121.29(6)
O3 V1 O3 8_575 5_567 111.00(5)
O3 V1 O3 3_466 5_567 77.24(5)
O3 V1 O3 5_666 5_567 103.41(6)
O3 V1 O3 4_546 5_567 76.39(5)
O3 V1 O3 6_656 5_567 84.49(5)
O3 V1 O3 7_656 5_567 42.90(5)
O3 V1 O3 1_556 5_567 29.33(7)
V1 V1 O3 5_667 5_567 48.56(4)
V1 V1 O3 5_567 5_567 22.07(4)
O2 V1 O3 2_566 5_567 87.56(7)
V1 V1 O3 2_565 5_567 105.90(3)
V2 V1 O3 5_567 5_567 22.15(3)
O3 V1 O3 3_567 5_567 27.95(7)
O2 V1 O1 1_556 . 128.54(14)
O3 V1 O1 5_566 . 81.54(9)
O3 V1 O1 3_566 . 119.88(11)
O3 V1 O1 7_655 . 77.33(10)
O3 V1 O1 . . 21.85(10)
V1 V1 O1 5_566 . 44.56(4)
V1 V1 O1 5_666 . 100.62(6)
V2 V1 O1 5_566 . 99.32(5)
Sr1 V1 O1 . . 32.144(16)
V2 V1 O1 1_655 . 90.91(3)
V2 V1 O1 . . 44.27(5)
O2 V1 O1 5_666 . 158.46(7)
O2 V1 O1 5_566 . 101.79(7)
O2 V1 O1 . . 40.11(7)
Sr1 V1 O1 1_556 . 103.69(5)
O1 V1 O1 5_566 . 146.82(4)
O1 V1 O1 1_656 . 108.40(6)
O1 V1 O1 1_556 . 68.66(4)
O1 V1 O1 5_565 . 79.88(3)
O2 V1 O1 5_565 . 38.00(7)
O2 V1 O1 5_665 . 83.29(8)
Sr1 V1 O1 5_566 . 102.44(2)
Sr1 V1 O1 5_666 . 150.75(6)
O3 V1 O1 1_655 . 101.59(5)
O3 V1 O1 7 . 41.96(5)
O3 V1 O1 2_565 . 65.81(4)
O3 V1 O1 8_575 . 41.94(5)
O3 V1 O1 3_466 . 67.05(4)
O3 V1 O1 5_666 . 123.34(6)
O3 V1 O1 4_546 . 103.08(5)
O3 V1 O1 6_656 . 121.03(6)
O3 V1 O1 7_656 . 135.52(6)
O3 V1 O1 1_556 . 115.12(6)
V1 V1 O1 5_667 . 155.91(5)
V1 V1 O1 5_567 . 111.30(5)
O2 V1 O1 2_566 . 78.08(6)
V1 V1 O1 2_565 . 62.11(3)
V2 V1 O1 5_567 . 149.91(3)
O3 V1 O1 3_567 . 157.96(6)
O3 V1 O1 5_567 . 133.23(6)
O2 V1 O1 1_556 1_655 128.54(15)
O3 V1 O1 5_566 1_655 119.88(11)
O3 V1 O1 3_566 1_655 81.54(9)
O3 V1 O1 7_655 1_655 21.85(10)
O3 V1 O1 . 1_655 77.33(10)
V1 V1 O1 5_566 1_655 100.62(6)
V1 V1 O1 5_666 1_655 44.56(4)
V2 V1 O1 5_566 1_655 99.32(5)
Sr1 V1 O1 . 1_655 32.144(16)
V2 V1 O1 1_655 1_655 44.27(5)
V2 V1 O1 . 1_655 90.91(3)
O2 V1 O1 5_666 1_655 101.79(7)
O2 V1 O1 5_566 1_655 158.46(7)
O2 V1 O1 . 1_655 40.11(7)
Sr1 V1 O1 1_556 1_655 103.69(5)
O1 V1 O1 5_566 1_655 146.82(4)
O1 V1 O1 1_656 1_655 68.66(4)
O1 V1 O1 1_556 1_655 108.40(6)
O1 V1 O1 5_565 1_655 79.88(3)
O2 V1 O1 5_565 1_655 83.29(8)
O2 V1 O1 5_665 1_655 38.00(7)
Sr1 V1 O1 5_566 1_655 150.75(6)
Sr1 V1 O1 5_666 1_655 102.44(2)
O3 V1 O1 1_655 1_655 41.96(5)
O3 V1 O1 7 1_655 101.59(5)
O3 V1 O1 2_565 1_655 41.94(5)
O3 V1 O1 8_575 1_655 65.81(4)
O3 V1 O1 3_466 1_655 123.34(6)
O3 V1 O1 5_666 1_655 67.05(4)
O3 V1 O1 4_546 1_655 121.03(6)
O3 V1 O1 6_656 1_655 103.08(5)
O3 V1 O1 7_656 1_655 115.12(6)
O3 V1 O1 1_556 1_655 135.52(6)
V1 V1 O1 5_667 1_655 111.30(5)
V1 V1 O1 5_567 1_655 155.91(5)
O2 V1 O1 2_566 1_655 78.08(6)
V1 V1 O1 2_565 1_655 62.11(3)
V2 V1 O1 5_567 1_655 149.91(3)
O3 V1 O1 3_567 1_655 133.23(6)
O3 V1 O1 5_567 1_655 157.96(6)
O1 V1 O1 . 1_655 60.15(6)
O2 V1 V1 1_556 1_455 90.0
O3 V1 V1 5_566 1_455 49.93(9)
O3 V1 V1 3_566 1_455 130.07(9)
O3 V1 V1 7_655 1_455 135.02(9)
O3 V1 V1 . 1_455 44.98(9)
V1 V1 V1 5_566 1_455 26.51(4)
V1 V1 V1 5_666 1_455 153.49(4)
V2 V1 V1 5_566 1_455 90.0
Sr1 V1 V1 . 1_455 90.0
V2 V1 V1 1_655 1_455 136.915(15)
V2 V1 V1 . 1_455 43.085(15)
O2 V1 V1 5_666 1_455 136.41(6)
O2 V1 V1 5_566 1_455 43.59(6)
O2 V1 V1 . 1_455 90.0
Sr1 V1 V1 1_556 1_455 90.0
O1 V1 V1 5_566 1_455 90.0
O1 V1 V1 1_656 1_455 132.69(4)
O1 V1 V1 1_556 1_455 47.31(4)
O1 V1 V1 5_565 1_455 90.0
O2 V1 V1 5_565 1_455 47.96(5)
O2 V1 V1 5_665 1_455 132.04(5)
Sr1 V1 V1 5_566 1_455 49.037(13)
Sr1 V1 V1 5_666 1_455 130.963(13)
O3 V1 V1 1_655 1_455 160.47(4)
O3 V1 V1 7 1_455 19.53(4)
O3 V1 V1 2_565 1_455 109.46(4)
O3 V1 V1 8_575 1_455 70.54(4)
O3 V1 V1 3_466 1_455 20.37(4)
O3 V1 V1 5_666 1_455 159.63(4)
O3 V1 V1 4_546 1_455 73.23(4)
O3 V1 V1 6_656 1_455 106.77(4)
O3 V1 V1 7_656 1_455 106.76(4)
O3 V1 V1 1_556 1_455 73.24(4)
V1 V1 V1 5_667 1_455 123.255(15)
V1 V1 V1 5_567 1_455 56.745(15)
O2 V1 V1 2_566 1_455 90.0
V1 V1 V1 2_565 1_455 90.0
V2 V1 V1 5_567 1_455 90.0
O3 V1 V1 3_567 1_455 103.98(3)
O3 V1 V1 5_567 1_455 76.02(3)
O1 V1 V1 . 1_455 59.92(3)
O1 V1 V1 1_655 1_455 120.08(3)
O2 V1 V1 1_556 1_655 90.0
O3 V1 V1 5_566 1_655 130.07(9)
O3 V1 V1 3_566 1_655 49.93(9)
O3 V1 V1 7_655 1_655 44.98(9)
O3 V1 V1 . 1_655 135.02(9)
V1 V1 V1 5_566 1_655 153.49(4)
V1 V1 V1 5_666 1_655 26.51(4)
V2 V1 V1 5_566 1_655 90.0
Sr1 V1 V1 . 1_655 90.0
V2 V1 V1 1_655 1_655 43.085(15)
V2 V1 V1 . 1_655 136.915(15)
O2 V1 V1 5_666 1_655 43.59(6)
O2 V1 V1 5_566 1_655 136.41(6)
O2 V1 V1 . 1_655 90.0
Sr1 V1 V1 1_556 1_655 90.0
O1 V1 V1 5_566 1_655 90.0
O1 V1 V1 1_656 1_655 47.31(4)
O1 V1 V1 1_556 1_655 132.69(4)
O1 V1 V1 5_565 1_655 90.0
O2 V1 V1 5_565 1_655 132.04(5)
O2 V1 V1 5_665 1_655 47.96(5)
Sr1 V1 V1 5_566 1_655 130.963(13)
Sr1 V1 V1 5_666 1_655 49.037(13)
O3 V1 V1 1_655 1_655 19.53(4)
O3 V1 V1 7 1_655 160.47(4)
O3 V1 V1 2_565 1_655 70.54(4)
O3 V1 V1 8_575 1_655 109.46(4)
O3 V1 V1 3_466 1_655 159.63(4)
O3 V1 V1 5_666 1_655 20.37(4)
O3 V1 V1 4_546 1_655 106.77(4)
O3 V1 V1 6_656 1_655 73.23(4)
O3 V1 V1 7_656 1_655 73.24(4)
O3 V1 V1 1_556 1_655 106.76(4)
V1 V1 V1 5_667 1_655 56.745(15)
V1 V1 V1 5_567 1_655 123.255(15)
O2 V1 V1 2_566 1_655 90.0
V1 V1 V1 2_565 1_655 90.0
V2 V1 V1 5_567 1_655 90.0
O3 V1 V1 3_567 1_655 76.02(3)
O3 V1 V1 5_567 1_655 103.98(3)
O1 V1 V1 . 1_655 120.08(3)
O1 V1 V1 1_655 1_655 59.92(3)
V1 V1 V1 1_455 1_655 180.0
O2 V1 V1 1_556 1_554 168.78(17)
O3 V1 V1 5_566 1_554 76.81(9)
O3 V1 V1 3_566 1_554 76.81(9)
O3 V1 V1 7_655 1_554 64.84(9)
O3 V1 V1 . 1_554 64.84(9)
V1 V1 V1 5_566 1_554 64.35(4)
V1 V1 V1 5_666 1_554 64.35(4)
V2 V1 V1 5_566 1_554 68.06(3)
Sr1 V1 V1 . 1_554 44.64(2)
V2 V1 V1 1_655 1_554 87.55(3)
V2 V1 V1 . 1_554 87.55(3)
O2 V1 V1 5_666 1_554 131.85(6)
O2 V1 V1 5_566 1_554 131.85(6)
O2 V1 V1 . 1_554 4.83(8)
Sr1 V1 V1 1_556 1_554 138.59(2)
O1 V1 V1 5_566 1_554 132.56(8)
O1 V1 V1 1_656 1_554 111.94(9)
O1 V1 V1 1_556 1_554 111.94(9)
O1 V1 V1 5_565 1_554 45.57(7)
O2 V1 V1 5_565 1_554 43.53(5)
O2 V1 V1 5_665 1_554 43.53(5)
Sr1 V1 V1 5_566 1_554 107.61(2)
Sr1 V1 V1 5_666 1_554 107.61(2)
O3 V1 V1 1_655 1_554 78.40(4)
O3 V1 V1 7 1_554 78.40(4)
O3 V1 V1 2_565 1_554 78.45(4)
O3 V1 V1 8_575 1_554 78.45(4)
O3 V1 V1 3_466 1_554 84.04(4)
O3 V1 V1 5_666 1_554 84.04(4)
O3 V1 V1 4_546 1_554 84.13(4)
O3 V1 V1 6_656 1_554 84.13(4)
O3 V1 V1 7_656 1_554 158.35(4)
O3 V1 V1 1_556 1_554 158.35(4)
V1 V1 V1 5_667 1_554 146.467(16)
V1 V1 V1 5_567 1_554 146.467(16)
O2 V1 V1 2_566 1_554 108.91(6)
V1 V1 V1 2_565 1_554 90.0
V2 V1 V1 5_567 1_554 146.237(18)
O3 V1 V1 3_567 1_554 158.58(3)
O3 V1 V1 5_567 1_554 158.58(3)
O1 V1 V1 . 1_554 43.28(5)
O1 V1 V1 1_655 1_554 43.28(5)
V1 V1 V1 1_455 1_554 90.0
V1 V1 V1 1_655 1_554 90.0
O2 V1 V1 1_556 1_556 11.22(17)
O3 V1 V1 5_566 1_556 103.19(9)
O3 V1 V1 3_566 1_556 103.19(9)
O3 V1 V1 7_655 1_556 115.16(9)
O3 V1 V1 . 1_556 115.16(9)
V1 V1 V1 5_566 1_556 115.65(4)
V1 V1 V1 5_666 1_556 115.65(4)
V2 V1 V1 5_566 1_556 111.94(3)
Sr1 V1 V1 . 1_556 135.36(2)
V2 V1 V1 1_655 1_556 92.45(3)
V2 V1 V1 . 1_556 92.45(3)
O2 V1 V1 5_666 1_556 48.15(6)
O2 V1 V1 5_566 1_556 48.15(6)
O2 V1 V1 . 1_556 175.17(8)
Sr1 V1 V1 1_556 1_556 41.41(2)
O1 V1 V1 5_566 1_556 47.44(8)
O1 V1 V1 1_656 1_556 68.06(9)
O1 V1 V1 1_556 1_556 68.06(9)
O1 V1 V1 5_565 1_556 134.43(7)
O2 V1 V1 5_565 1_556 136.47(5)
O2 V1 V1 5_665 1_556 136.47(5)
Sr1 V1 V1 5_566 1_556 72.39(2)
Sr1 V1 V1 5_666 1_556 72.39(2)
O3 V1 V1 1_655 1_556 101.60(4)
O3 V1 V1 7 1_556 101.60(4)
O3 V1 V1 2_565 1_556 101.55(4)
O3 V1 V1 8_575 1_556 101.55(4)
O3 V1 V1 3_466 1_556 95.96(4)
O3 V1 V1 5_666 1_556 95.96(4)
O3 V1 V1 4_546 1_556 95.87(4)
O3 V1 V1 6_656 1_556 95.87(4)
O3 V1 V1 7_656 1_556 21.65(4)
O3 V1 V1 1_556 1_556 21.65(4)
V1 V1 V1 5_667 1_556 33.533(16)
V1 V1 V1 5_567 1_556 33.533(16)
O2 V1 V1 2_566 1_556 71.09(6)
V1 V1 V1 2_565 1_556 90.0
V2 V1 V1 5_567 1_556 33.763(18)
O3 V1 V1 3_567 1_556 21.42(3)
O3 V1 V1 5_567 1_556 21.42(3)
O1 V1 V1 . 1_556 136.72(5)
O1 V1 V1 1_655 1_556 136.72(5)
V1 V1 V1 1_455 1_556 90.0
V1 V1 V1 1_655 1_556 90.0
V1 V1 V1 1_554 1_556 180.0
O2 V1 O2 1_556 1_656 73.02(5)
O3 V1 O2 5_566 1_656 136.27(11)
O3 V1 O2 3_566 1_656 59.41(10)
O3 V1 O2 7_655 1_656 54.07(10)
O3 V1 O2 . 1_656 140.01(11)
V1 V1 O2 5_566 1_656 170.41(6)
V1 V1 O2 5_666 1_656 43.47(6)
V2 V1 O2 5_566 1_656 99.19(5)
Sr1 V1 O2 . 1_656 99.43(5)
V2 V1 O2 1_655 1_656 43.53(5)
V2 V1 O2 . 1_656 132.22(6)
O2 V1 O2 5_666 1_656 29.09(10)
O2 V1 O2 5_566 1_656 120.76(3)
O2 V1 O2 . 1_656 106.30(5)
Sr1 V1 O2 1_556 1_656 75.38(5)
O1 V1 O2 5_566 1_656 81.26(5)
O1 V1 O2 1_656 1_656 37.68(5)
O1 V1 O2 1_556 1_656 120.37(8)
O1 V1 O2 5_565 1_656 103.95(5)
O2 V1 O2 5_565 1_656 149.01(2)
O2 V1 O2 5_665 1_656 64.93(10)
Sr1 V1 O2 5_566 1_656 125.42(5)
Sr1 V1 O2 5_666 1_656 47.59(5)
O3 V1 O2 1_655 1_656 30.80(6)
O3 V1 O2 7 1_656 160.70(7)
O3 V1 O2 2_565 1_656 71.72(6)
O3 V1 O2 8_575 1_656 108.89(7)
O3 V1 O2 3_466 1_656 160.94(7)
O3 V1 O2 5_666 1_656 32.01(6)
O3 V1 O2 4_546 1_656 111.06(6)
O3 V1 O2 6_656 1_656 78.89(7)
O3 V1 O2 7_656 1_656 56.29(6)
O3 V1 O2 1_556 1_656 89.80(6)
V1 V1 O2 5_667 1_656 40.59(5)
V1 V1 O2 5_567 1_656 106.83(5)
O2 V1 O2 2_566 1_656 81.57(6)
V1 V1 O2 2_565 1_656 86.74(5)
V2 V1 O2 5_567 1_656 78.08(5)
O3 V1 O2 3_567 1_656 61.18(6)
O3 V1 O2 5_567 1_656 88.85(6)
O1 V1 O2 . 1_656 131.40(5)
O1 V1 O2 1_655 1_656 72.70(6)
V1 V1 O2 1_455 1_656 163.02(5)
V1 V1 O2 1_655 1_656 16.98(5)
V1 V1 O2 1_554 1_656 106.64(5)
V1 V1 O2 1_556 1_656 73.36(5)
O2 V1 O2 1_556 1_456 73.02(5)
O3 V1 O2 5_566 1_456 59.41(10)
O3 V1 O2 3_566 1_456 136.27(11)
O3 V1 O2 7_655 1_456 140.01(11)
O3 V1 O2 . 1_456 54.07(10)
V1 V1 O2 5_566 1_456 43.47(6)
V1 V1 O2 5_666 1_456 170.41(7)
V2 V1 O2 5_566 1_456 99.19(5)
Sr1 V1 O2 . 1_456 99.43(5)
V2 V1 O2 1_655 1_456 132.22(6)
V2 V1 O2 . 1_456 43.53(5)
O2 V1 O2 5_666 1_456 120.76(3)
O2 V1 O2 5_566 1_456 29.09(10)
O2 V1 O2 . 1_456 106.30(5)
Sr1 V1 O2 1_556 1_456 75.38(5)
O1 V1 O2 5_566 1_456 81.26(5)
O1 V1 O2 1_656 1_456 120.37(8)
O1 V1 O2 1_556 1_456 37.68(5)
O1 V1 O2 5_565 1_456 103.95(5)
O2 V1 O2 5_565 1_456 64.93(10)
O2 V1 O2 5_665 1_456 149.01(2)
Sr1 V1 O2 5_566 1_456 47.59(5)
Sr1 V1 O2 5_666 1_456 125.42(5)
O3 V1 O2 1_655 1_456 160.70(7)
O3 V1 O2 7 1_456 30.80(6)
O3 V1 O2 2_565 1_456 108.89(7)
O3 V1 O2 8_575 1_456 71.72(6)
O3 V1 O2 3_466 1_456 32.01(6)
O3 V1 O2 5_666 1_456 160.94(7)
O3 V1 O2 4_546 1_456 78.89(7)
O3 V1 O2 6_656 1_456 111.06(6)
O3 V1 O2 7_656 1_456 89.80(6)
O3 V1 O2 1_556 1_456 56.29(6)
V1 V1 O2 5_667 1_456 106.83(5)
V1 V1 O2 5_567 1_456 40.59(5)
O2 V1 O2 2_566 1_456 81.57(6)
V1 V1 O2 2_565 1_456 86.74(5)
V2 V1 O2 5_567 1_456 78.08(5)
O3 V1 O2 3_567 1_456 88.85(6)
O3 V1 O2 5_567 1_456 61.18(6)
O1 V1 O2 . 1_456 72.70(6)
O1 V1 O2 1_655 1_456 131.40(5)
V1 V1 O2 1_455 1_456 16.98(5)
V1 V1 O2 1_655 1_456 163.02(5)
V1 V1 O2 1_554 1_456 106.64(5)
V1 V1 O2 1_556 1_456 73.36(5)
O2 V1 O2 1_656 1_456 146.04(10)
O2 V1 O3 1_556 8_675 90.74(13)
O3 V1 O3 5_566 8_675 157.77(7)
O3 V1 O3 3_566 8_675 90.98(9)
O3 V1 O3 7_655 8_675 17.42(7)
O3 V1 O3 . 8_675 92.52(7)
V1 V1 O3 5_566 8_675 129.92(6)
V1 V1 O3 5_666 8_675 51.61(5)
V2 V1 O3 5_566 8_675 125.88(4)
Sr1 V1 O3 . 8_675 53.58(3)
V2 V1 O3 1_655 8_675 6.37(4)
V2 V1 O3 . 8_675 92.11(4)
O2 V1 O3 5_666 8_675 73.15(7)
O2 V1 O3 5_566 8_675 137.07(9)
O2 V1 O3 . 8_675 77.97(6)
Sr1 V1 O3 1_556 8_675 69.81(4)
O1 V1 O3 5_566 8_675 127.72(5)
O1 V1 O3 1_656 8_675 30.63(9)
O1 V1 O3 1_556 8_675 95.53(4)
O1 V1 O3 5_565 8_675 112.90(6)
O2 V1 O3 5_565 8_675 118.36(7)
O2 V1 O3 5_665 8_675 61.96(7)
Sr1 V1 O3 5_566 8_675 170.82(4)
Sr1 V1 O3 5_666 8_675 93.56(3)
O3 V1 O3 1_655 8_675 28.33(6)
O3 V1 O3 7 8_675 116.73(5)
O3 V1 O3 2_565 8_675 25.41(6)
O3 V1 O3 8_575 8_675 64.34(4)
O3 V1 O3 3_466 8_675 151.15(6)
O3 V1 O3 5_666 8_675 63.45(2)
O3 V1 O3 4_546 8_675 147.93(3)
O3 V1 O3 6_656 8_675 116.12(7)
O3 V1 O3 7_656 8_675 77.12(4)
O3 V1 O3 1_556 8_675 100.60(4)
V1 V1 O3 5_667 8_675 77.58(4)
V1 V1 O3 5_567 8_675 123.96(4)
O2 V1 O3 2_566 8_675 52.68(4)
V1 V1 O3 2_565 8_675 46.18(3)
V2 V1 O3 5_567 8_675 120.66(3)
O3 V1 O3 3_567 8_675 99.18(5)
O3 V1 O3 5_567 8_675 120.02(4)
O1 V1 O3 . 8_675 85.42(4)
O1 V1 O3 1_655 8_675 38.08(6)
V1 V1 O3 1_455 8_675 134.88(3)
V1 V1 O3 1_655 8_675 45.12(3)
V1 V1 O3 1_554 8_675 81.34(3)
V1 V1 O3 1_556 8_675 98.66(3)
O2 V1 O3 1_656 8_675 47.85(6)
O2 V1 O3 1_456 8_675 132.73(6)
O2 V1 O3 1_556 2_465 90.74(13)
O3 V1 O3 5_566 2_465 90.98(9)
O3 V1 O3 3_566 2_465 157.77(7)
O3 V1 O3 7_655 2_465 92.52(7)
O3 V1 O3 . 2_465 17.42(7)
V1 V1 O3 5_566 2_465 51.61(5)
V1 V1 O3 5_666 2_465 129.92(6)
V2 V1 O3 5_566 2_465 125.88(4)
Sr1 V1 O3 . 2_465 53.58(3)
V2 V1 O3 1_655 2_465 92.11(4)
V2 V1 O3 . 2_465 6.37(4)
O2 V1 O3 5_666 2_465 137.07(9)
O2 V1 O3 5_566 2_465 73.15(7)
O2 V1 O3 . 2_465 77.97(6)
Sr1 V1 O3 1_556 2_465 69.81(4)
O1 V1 O3 5_566 2_465 127.72(5)
O1 V1 O3 1_656 2_465 95.53(4)
O1 V1 O3 1_556 2_465 30.63(9)
O1 V1 O3 5_565 2_465 112.90(6)
O2 V1 O3 5_565 2_465 61.96(7)
O2 V1 O3 5_665 2_465 118.36(7)
Sr1 V1 O3 5_566 2_465 93.56(3)
Sr1 V1 O3 5_666 2_465 170.82(4)
O3 V1 O3 1_655 2_465 116.73(5)
O3 V1 O3 7 2_465 28.33(6)
O3 V1 O3 2_565 2_465 64.34(4)
O3 V1 O3 8_575 2_465 25.41(6)
O3 V1 O3 3_466 2_465 63.45(2)
O3 V1 O3 5_666 2_465 151.15(7)
O3 V1 O3 4_546 2_465 116.12(7)
O3 V1 O3 6_656 2_465 147.93(3)
O3 V1 O3 7_656 2_465 100.60(4)
O3 V1 O3 1_556 2_465 77.12(4)
V1 V1 O3 5_667 2_465 123.96(4)
V1 V1 O3 5_567 2_465 77.58(4)
O2 V1 O3 2_566 2_465 52.68(4)
V1 V1 O3 2_565 2_465 46.18(3)
V2 V1 O3 5_567 2_465 120.66(3)
O3 V1 O3 3_567 2_465 120.02(4)
O3 V1 O3 5_567 2_465 99.18(5)
O1 V1 O3 . 2_465 38.08(6)
O1 V1 O3 1_655 2_465 85.42(4)
V1 V1 O3 1_455 2_465 45.12(3)
V1 V1 O3 1_655 2_465 134.88(3)
V1 V1 O3 1_554 2_465 81.34(3)
V1 V1 O3 1_556 2_465 98.66(3)
O2 V1 O3 1_656 2_465 132.73(6)
O2 V1 O3 1_456 2_465 47.85(6)
O3 V1 O3 8_675 2_465 89.75(7)
O1 V2 O3 1_556 8_575 110.08(9)
O1 V2 O3 1_556 2_465 110.08(9)
O3 V2 O3 8_575 2_465 79.21(17)
O1 V2 O3 1_556 7 110.08(9)
O3 V2 O3 8_575 7 139.85(19)
O3 V2 O3 2_465 7 87.23(18)
O1 V2 O3 1_556 . 110.08(9)
O3 V2 O3 8_575 . 87.23(18)
O3 V2 O3 2_465 . 139.85(19)
O3 V2 O3 7 . 79.21(17)
O1 V2 V1 1_556 5_566 111.94(3)
O3 V2 V1 8_575 5_566 120.77(10)
O3 V2 V1 2_465 5_566 120.77(10)
O3 V2 V1 7 5_566 39.82(9)
O3 V2 V1 . 5_566 39.82(9)
O1 V2 V1 1_556 6_566 111.94(3)
O3 V2 V1 8_575 6_566 39.82(9)
O3 V2 V1 2_465 6_566 39.82(9)
O3 V2 V1 7 6_566 120.77(10)
O3 V2 V1 . 6_566 120.77(10)
V1 V2 V1 5_566 6_566 136.12(7)
O1 V2 Sr1 1_556 1_455 131.56(2)
O3 V2 Sr1 8_575 1_455 104.43(10)
O3 V2 Sr1 2_465 1_455 45.19(9)
O3 V2 Sr1 7 1_455 45.19(9)
O3 V2 Sr1 . 1_455 104.43(10)
V1 V2 Sr1 5_566 1_455 75.65(3)
V1 V2 Sr1 6_566 1_455 75.65(3)
O1 V2 Sr1 1_556 . 131.56(2)
O3 V2 Sr1 8_575 . 45.19(9)
O3 V2 Sr1 2_465 . 104.43(10)
O3 V2 Sr1 7 . 104.43(10)
O3 V2 Sr1 . . 45.19(9)
V1 V2 Sr1 5_566 . 75.65(3)
V1 V2 Sr1 6_566 . 75.65(3)
Sr1 V2 Sr1 1_455 . 96.87(5)
O1 V2 V1 1_556 2_565 87.55(3)
O3 V2 V1 8_575 2_565 22.91(9)
O3 V2 V1 2_465 2_565 90.57(9)
O3 V2 V1 7 2_565 161.90(10)
O3 V2 V1 . 2_565 91.11(9)
V1 V2 V1 5_566 2_565 130.42(2)
V1 V2 V1 6_566 2_565 51.95(2)
Sr1 V2 V1 1_455 2_565 125.09(4)
Sr1 V2 V1 . 2_565 58.80(2)
O1 V2 V1 1_556 1_455 87.55(3)
O3 V2 V1 8_575 1_455 161.90(10)
O3 V2 V1 2_465 1_455 91.11(9)
O3 V2 V1 7 1_455 22.91(9)
O3 V2 V1 . 1_455 90.57(9)
V1 V2 V1 5_566 1_455 51.95(2)
V1 V2 V1 6_566 1_455 130.42(2)
Sr1 V2 V1 1_455 1_455 58.80(2)
Sr1 V2 V1 . 1_455 125.09(4)
V1 V2 V1 2_565 1_455 175.10(6)
O1 V2 V1 1_556 2_465 87.55(3)
O3 V2 V1 8_575 2_465 90.57(9)
O3 V2 V1 2_465 2_465 22.91(9)
O3 V2 V1 7 2_465 91.11(9)
O3 V2 V1 . 2_465 161.90(10)
V1 V2 V1 5_566 2_465 130.42(2)
V1 V2 V1 6_566 2_465 51.95(2)
Sr1 V2 V1 1_455 2_465 58.80(2)
Sr1 V2 V1 . 2_465 125.09(4)
V1 V2 V1 2_565 2_465 93.83(3)
V1 V2 V1 1_455 2_465 85.96(3)
O1 V2 V1 1_556 . 87.55(3)
O3 V2 V1 8_575 . 91.11(9)
O3 V2 V1 2_465 . 161.90(10)
O3 V2 V1 7 . 90.57(9)
O3 V2 V1 . . 22.91(9)
V1 V2 V1 5_566 . 51.95(2)
V1 V2 V1 6_566 . 130.42(2)
Sr1 V2 V1 1_455 . 125.09(4)
Sr1 V2 V1 . . 58.80(2)
V1 V2 V1 2_565 . 85.96(3)
V1 V2 V1 1_455 . 93.83(3)
V1 V2 V1 2_465 . 175.10(6)
O1 V2 O1 1_556 . 180.0
O3 V2 O1 8_575 . 69.92(9)
O3 V2 O1 2_465 . 69.92(9)
O3 V2 O1 7 . 69.92(9)
O3 V2 O1 . . 69.92(9)
V1 V2 O1 5_566 . 68.06(3)
V1 V2 O1 6_566 . 68.06(3)
Sr1 V2 O1 1_455 . 48.44(2)
Sr1 V2 O1 . . 48.44(2)
V1 V2 O1 2_565 . 92.45(3)
V1 V2 O1 1_455 . 92.45(3)
V1 V2 O1 2_465 . 92.45(3)
V1 V2 O1 . . 92.45(3)
O1 V2 O2 1_556 2_566 62.99(7)
O3 V2 O2 8_575 2_566 47.73(11)
O3 V2 O2 2_465 2_566 102.01(11)
O3 V2 O2 7 2_566 169.85(12)
O3 V2 O2 . 2_566 95.95(10)
V1 V2 O2 5_566 2_566 133.76(6)
V1 V2 O2 6_566 2_566 69.37(7)
Sr1 V2 O2 1_455 2_566 144.90(7)
Sr1 V2 O2 . 2_566 77.55(6)
V1 V2 O2 2_565 2_566 24.84(7)
V1 V2 O2 1_455 2_566 150.31(9)
V1 V2 O2 2_465 2_566 95.82(6)
V1 V2 O2 . 2_566 81.94(6)
O1 V2 O2 . 2_566 117.01(7)
O1 V2 O2 1_556 2_466 62.99(7)
O3 V2 O2 8_575 2_466 102.01(11)
O3 V2 O2 2_465 2_466 47.73(11)
O3 V2 O2 7 2_466 95.95(10)
O3 V2 O2 . 2_466 169.85(12)
V1 V2 O2 5_566 2_466 133.76(6)
V1 V2 O2 6_566 2_466 69.37(7)
Sr1 V2 O2 1_455 2_466 77.55(6)
Sr1 V2 O2 . 2_466 144.90(7)
V1 V2 O2 2_565 2_466 95.82(6)
V1 V2 O2 1_455 2_466 81.94(6)
V1 V2 O2 2_465 2_466 24.84(7)
V1 V2 O2 . 2_466 150.31(9)
O1 V2 O2 . 2_466 117.01(7)
O2 V2 O2 2_566 2_466 87.38(10)
O1 V2 O2 1_556 1_456 62.99(7)
O3 V2 O2 8_575 1_456 169.85(12)
O3 V2 O2 2_465 1_456 95.95(10)
O3 V2 O2 7 1_456 47.73(11)
O3 V2 O2 . 1_456 102.01(11)
V1 V2 O2 5_566 1_456 69.37(7)
V1 V2 O2 6_566 1_456 133.76(6)
Sr1 V2 O2 1_455 1_456 77.55(6)
Sr1 V2 O2 . 1_456 144.90(7)
V1 V2 O2 2_565 1_456 150.31(9)
V1 V2 O2 1_455 1_456 24.84(7)
V1 V2 O2 2_465 1_456 81.94(6)
V1 V2 O2 . 1_456 95.82(6)
O1 V2 O2 . 1_456 117.01(7)
O2 V2 O2 2_566 1_456 125.98(15)
O2 V2 O2 2_466 1_456 68.49(13)
O1 V2 O2 1_556 1_556 62.99(7)
O3 V2 O2 8_575 1_556 95.95(10)
O3 V2 O2 2_465 1_556 169.85(12)
O3 V2 O2 7 1_556 102.01(11)
O3 V2 O2 . 1_556 47.73(11)
V1 V2 O2 5_566 1_556 69.37(7)
V1 V2 O2 6_566 1_556 133.76(6)
Sr1 V2 O2 1_455 1_556 144.90(7)
Sr1 V2 O2 . 1_556 77.55(6)
V1 V2 O2 2_565 1_556 81.94(6)
V1 V2 O2 1_455 1_556 95.82(6)
V1 V2 O2 2_465 1_556 150.31(9)
V1 V2 O2 . 1_556 24.84(7)
O1 V2 O2 . 1_556 117.01(7)
O2 V2 O2 2_566 1_556 68.49(13)
O2 V2 O2 2_466 1_556 125.98(15)
O2 V2 O2 1_456 1_556 87.38(10)
O1 V2 Sr1 1_556 1_556 41.835(19)
O3 V2 Sr1 8_575 1_556 80.25(9)
O3 V2 Sr1 2_465 1_556 132.92(9)
O3 V2 Sr1 7 1_556 132.92(9)
O3 V2 Sr1 . 1_556 80.25(9)
V1 V2 Sr1 5_566 1_556 106.16(2)
V1 V2 Sr1 6_566 1_556 106.16(2)
Sr1 V2 Sr1 1_455 1_556 173.40(4)
Sr1 V2 Sr1 . 1_556 89.728(14)
V1 V2 Sr1 2_565 1_556 58.74(2)
V1 V2 Sr1 1_455 1_556 117.08(4)
V1 V2 Sr1 2_465 1_556 117.08(4)
V1 V2 Sr1 . 1_556 58.74(2)
O1 V2 Sr1 . 1_556 138.165(19)
O2 V2 Sr1 2_566 1_556 36.96(7)
O2 V2 Sr1 2_466 1_556 97.03(7)
O2 V2 Sr1 1_456 1_556 97.03(7)
O2 V2 Sr1 1_556 1_556 36.96(7)
O1 V2 Sr1 1_556 1_456 41.836(19)
O3 V2 Sr1 8_575 1_456 132.92(9)
O3 V2 Sr1 2_465 1_456 80.25(9)
O3 V2 Sr1 7 1_456 80.25(9)
O3 V2 Sr1 . 1_456 132.92(9)
V1 V2 Sr1 5_566 1_456 106.16(2)
V1 V2 Sr1 6_566 1_456 106.16(2)
Sr1 V2 Sr1 1_455 1_456 89.728(14)
Sr1 V2 Sr1 . 1_456 173.40(4)
V1 V2 Sr1 2_565 1_456 117.08(4)
V1 V2 Sr1 1_455 1_456 58.74(2)
V1 V2 Sr1 2_465 1_456 58.74(2)
V1 V2 Sr1 . 1_456 117.08(4)
O1 V2 Sr1 . 1_456 138.165(19)
O2 V2 Sr1 2_566 1_456 97.03(7)
O2 V2 Sr1 2_466 1_456 36.96(7)
O2 V2 Sr1 1_456 1_456 36.96(7)
O2 V2 Sr1 1_556 1_456 97.03(7)
Sr1 V2 Sr1 1_556 1_456 83.67(4)
O1 V2 O2 1_556 6_566 50.16(7)
O3 V2 O2 8_575 6_566 71.96(11)
O3 V2 O2 2_465 6_566 71.96(11)
O3 V2 O2 7 6_566 138.55(9)
O3 V2 O2 . 6_566 138.55(9)
V1 V2 O2 5_566 6_566 162.10(8)
V1 V2 O2 6_566 6_566 61.78(7)
Sr1 V2 O2 1_455 6_566 115.15(4)
Sr1 V2 O2 . 6_566 115.15(4)
V1 V2 O2 2_565 6_566 56.57(4)
V1 V2 O2 1_455 6_566 119.74(5)
V1 V2 O2 2_465 6_566 56.57(4)
V1 V2 O2 . 6_566 119.74(5)
O1 V2 O2 . 6_566 129.84(7)
O2 V2 O2 2_566 6_566 43.70(5)
O2 V2 O2 2_466 6_566 43.70(5)
O2 V2 O2 1_456 6_566 98.11(4)
O2 V2 O2 1_556 6_566 98.11(4)
Sr1 V2 O2 1_556 6_566 61.49(5)
Sr1 V2 O2 1_456 6_566 61.49(5)
O1 V2 O2 1_556 5_566 50.16(7)
O3 V2 O2 8_575 5_566 138.55(9)
O3 V2 O2 2_465 5_566 138.55(9)
O3 V2 O2 7 5_566 71.96(11)
O3 V2 O2 . 5_566 71.96(11)
V1 V2 O2 5_566 5_566 61.78(7)
V1 V2 O2 6_566 5_566 162.10(8)
Sr1 V2 O2 1_455 5_566 115.15(4)
Sr1 V2 O2 . 5_566 115.15(4)
V1 V2 O2 2_565 5_566 119.74(5)
V1 V2 O2 1_455 5_566 56.57(4)
V1 V2 O2 2_465 5_566 119.74(5)
V1 V2 O2 . 5_566 56.57(4)
O1 V2 O2 . 5_566 129.84(7)
O2 V2 O2 2_566 5_566 98.11(4)
O2 V2 O2 2_466 5_566 98.11(4)
O2 V2 O2 1_456 5_566 43.70(5)
O2 V2 O2 1_556 5_566 43.70(5)
Sr1 V2 O2 1_556 5_566 61.49(5)
Sr1 V2 O2 1_456 5_566 61.49(5)
O2 V2 O2 6_566 5_566 100.32(14)
O1 V2 O2 1_556 5_565 131.09(7)
O3 V2 O2 8_575 5_565 107.11(11)
O3 V2 O2 2_465 5_565 107.11(11)
O3 V2 O2 7 5_565 41.80(9)
O3 V2 O2 . 5_565 41.80(9)
V1 V2 O2 5_566 5_565 19.15(7)
V1 V2 O2 6_566 5_565 116.96(8)
Sr1 V2 O2 1_455 5_565 64.15(4)
Sr1 V2 O2 . 5_565 64.15(4)
V1 V2 O2 2_565 5_565 122.81(5)
V1 V2 O2 1_455 5_565 60.94(4)
V1 V2 O2 2_465 5_565 122.81(5)
V1 V2 O2 . 5_565 60.94(4)
O1 V2 O2 . 5_565 48.91(7)
O2 V2 O2 2_566 5_565 136.27(5)
O2 V2 O2 2_466 5_565 136.27(5)
O2 V2 O2 1_456 5_565 82.79(9)
O2 V2 O2 1_556 5_565 82.79(9)
Sr1 V2 O2 1_556 5_565 119.32(4)
Sr1 V2 O2 1_456 5_565 119.32(4)
O2 V2 O2 6_566 5_565 178.75(11)
O2 V2 O2 5_566 5_565 80.94(9)
O1 V2 O2 1_556 6_565 131.09(7)
O3 V2 O2 8_575 6_565 41.80(9)
O3 V2 O2 2_465 6_565 41.80(9)
O3 V2 O2 7 6_565 107.11(11)
O3 V2 O2 . 6_565 107.11(11)
V1 V2 O2 5_566 6_565 116.96(8)
V1 V2 O2 6_566 6_565 19.15(7)
Sr1 V2 O2 1_455 6_565 64.15(4)
Sr1 V2 O2 . 6_565 64.15(4)
V1 V2 O2 2_565 6_565 60.94(4)
V1 V2 O2 1_455 6_565 122.81(5)
V1 V2 O2 2_465 6_565 60.94(4)
V1 V2 O2 . 6_565 122.81(5)
O1 V2 O2 . 6_565 48.91(7)
O2 V2 O2 2_566 6_565 82.79(9)
O2 V2 O2 2_466 6_565 82.79(9)
O2 V2 O2 1_456 6_565 136.27(5)
O2 V2 O2 1_556 6_565 136.27(5)
Sr1 V2 O2 1_556 6_565 119.32(4)
Sr1 V2 O2 1_456 6_565 119.32(4)
O2 V2 O2 6_566 6_565 80.94(9)
O2 V2 O2 5_566 6_565 178.75(11)
O2 V2 O2 5_565 6_565 97.81(14)
O1 V2 O3 1_556 4_556 94.03(5)
O3 V2 O3 8_575 4_556 27.69(13)
O3 V2 O3 2_465 4_556 62.65(6)
O3 V2 O3 7 4_556 146.85(10)
O3 V2 O3 . 4_556 114.28(6)
V1 V2 O3 5_566 4_556 147.73(6)
V1 V2 O3 6_566 4_556 26.09(4)
Sr1 V2 O3 1_455 4_556 101.74(5)
Sr1 V2 O3 . 4_556 72.74(4)
V1 V2 O3 2_565 4_556 28.14(4)
V1 V2 O3 1_455 4_556 152.60(4)
V1 V2 O3 2_465 4_556 66.81(4)
V1 V2 O3 . 4_556 113.56(5)
O1 V2 O3 . 4_556 85.97(5)
O2 V2 O3 2_566 4_556 43.30(8)
O2 V2 O3 2_466 4_556 74.56(8)
O2 V2 O3 1_456 4_556 142.34(9)
O2 V2 O3 1_556 4_556 109.27(7)
Sr1 V2 O3 1_556 4_556 80.18(4)
Sr1 V2 O3 1_456 4_556 105.98(5)
O2 V2 O3 6_566 4_556 47.42(7)
O2 V2 O3 5_566 4_556 140.06(8)
O2 V2 O3 5_565 4_556 131.46(8)
O2 V2 O3 6_565 4_556 41.02(7)
O1 V2 O3 1_556 6_566 94.03(5)
O3 V2 O3 8_575 6_566 62.65(6)
O3 V2 O3 2_465 6_566 27.69(13)
O3 V2 O3 7 6_566 114.28(6)
O3 V2 O3 . 6_566 146.85(10)
V1 V2 O3 5_566 6_566 147.73(6)
V1 V2 O3 6_566 6_566 26.09(4)
Sr1 V2 O3 1_455 6_566 72.74(4)
Sr1 V2 O3 . 6_566 101.74(5)
V1 V2 O3 2_565 6_566 66.81(4)
V1 V2 O3 1_455 6_566 113.56(5)
V1 V2 O3 2_465 6_566 28.14(4)
V1 V2 O3 . 6_566 152.60(4)
O1 V2 O3 . 6_566 85.97(5)
O2 V2 O3 2_566 6_566 74.56(8)
O2 V2 O3 2_466 6_566 43.30(8)
O2 V2 O3 1_456 6_566 109.27(7)
O2 V2 O3 1_556 6_566 142.34(9)
Sr1 V2 O3 1_556 6_566 105.98(5)
Sr1 V2 O3 1_456 6_566 80.18(4)
O2 V2 O3 6_566 6_566 47.42(7)
O2 V2 O3 5_566 6_566 140.06(8)
O2 V2 O3 5_565 6_566 131.46(8)
O2 V2 O3 6_565 6_566 41.02(7)
O3 V2 O3 4_556 6_566 39.04(8)
O1 V2 O3 1_556 3_466 94.03(5)
O3 V2 O3 8_575 3_466 146.85(10)
O3 V2 O3 2_465 3_466 114.28(6)
O3 V2 O3 7 3_466 27.69(13)
O3 V2 O3 . 3_466 62.65(6)
V1 V2 O3 5_566 3_466 26.09(4)
V1 V2 O3 6_566 3_466 147.73(6)
Sr1 V2 O3 1_455 3_466 72.74(4)
Sr1 V2 O3 . 3_466 101.74(5)
V1 V2 O3 2_565 3_466 152.60(4)
V1 V2 O3 1_455 3_466 28.14(4)
V1 V2 O3 2_465 3_466 113.56(5)
V1 V2 O3 . 3_466 66.81(4)
O1 V2 O3 . 3_466 85.97(5)
O2 V2 O3 2_566 3_466 142.34(9)
O2 V2 O3 2_466 3_466 109.27(8)
O2 V2 O3 1_456 3_466 43.30(8)
O2 V2 O3 1_556 3_466 74.56(8)
Sr1 V2 O3 1_556 3_466 105.98(5)
Sr1 V2 O3 1_456 3_466 80.18(4)
O2 V2 O3 6_566 3_466 140.06(8)
O2 V2 O3 5_566 3_466 47.42(7)
O2 V2 O3 5_565 3_466 41.02(7)
O2 V2 O3 6_565 3_466 131.46(8)
O3 V2 O3 4_556 3_466 171.94(10)
O3 V2 O3 6_566 3_466 140.07(9)
O1 V2 O3 1_556 5_566 94.03(5)
O3 V2 O3 8_575 5_566 114.28(6)
O3 V2 O3 2_465 5_566 146.85(10)
O3 V2 O3 7 5_566 62.65(6)
O3 V2 O3 . 5_566 27.69(13)
V1 V2 O3 5_566 5_566 26.09(4)
V1 V2 O3 6_566 5_566 147.73(6)
Sr1 V2 O3 1_455 5_566 101.74(5)
Sr1 V2 O3 . 5_566 72.74(4)
V1 V2 O3 2_565 5_566 113.56(5)
V1 V2 O3 1_455 5_566 66.81(5)
V1 V2 O3 2_465 5_566 152.60(4)
V1 V2 O3 . 5_566 28.14(4)
O1 V2 O3 . 5_566 85.97(5)
O2 V2 O3 2_566 5_566 109.27(7)
O2 V2 O3 2_466 5_566 142.34(9)
O2 V2 O3 1_456 5_566 74.56(8)
O2 V2 O3 1_556 5_566 43.30(8)
Sr1 V2 O3 1_556 5_566 80.18(4)
Sr1 V2 O3 1_456 5_566 105.98(5)
O2 V2 O3 6_566 5_566 140.06(8)
O2 V2 O3 5_566 5_566 47.42(7)
O2 V2 O3 5_565 5_566 41.02(7)
O2 V2 O3 6_565 5_566 131.46(8)
O3 V2 O3 4_556 5_566 140.07(9)
O3 V2 O3 6_566 5_566 171.94(10)
O3 V2 O3 3_466 5_566 39.04(8)
O1 V2 O3 1_556 1_455 99.06(4)
O3 V2 O3 8_575 1_455 139.51(11)
O3 V2 O3 2_465 1_455 64.39(11)
O3 V2 O3 7 1_455 29.71(8)
O3 V2 O3 . 1_455 108.92(11)
V1 V2 O3 5_566 1_455 69.38(4)
V1 V2 O3 6_566 1_455 103.57(4)
Sr1 V2 O3 1_455 1_455 36.45(4)
Sr1 V2 O3 . 1_455 126.55(5)
V1 V2 O3 2_565 1_455 154.90(4)
V1 V2 O3 1_455 1_455 26.86(4)
V1 V2 O3 2_465 1_455 62.55(4)
V1 V2 O3 . 1_455 118.32(4)
O1 V2 O3 . 1_455 80.94(4)
O2 V2 O3 2_566 1_455 153.59(7)
O2 V2 O3 2_466 1_455 66.63(6)
O2 V2 O3 1_456 1_455 41.18(7)
O2 V2 O3 1_556 1_455 122.66(7)
Sr1 V2 O3 1_556 1_455 137.84(5)
Sr1 V2 O3 1_456 1_455 59.55(4)
O2 V2 O3 6_566 1_455 110.10(4)
O2 V2 O3 5_566 1_455 81.84(5)
O2 V2 O3 5_565 1_455 70.01(4)
O2 V2 O3 6_565 1_455 97.75(5)
O3 V2 O3 4_556 1_455 126.78(6)
O3 V2 O3 6_566 1_455 88.49(6)
O3 V2 O3 3_466 1_455 51.62(6)
O3 V2 O3 5_566 1_455 90.25(6)
O1 V2 O3 1_556 2_565 99.06(4)
O3 V2 O3 8_575 2_565 29.71(8)
O3 V2 O3 2_465 2_565 108.92(11)
O3 V2 O3 7 2_565 139.51(11)
O3 V2 O3 . 2_565 64.39(11)
V1 V2 O3 5_566 2_565 103.57(4)
V1 V2 O3 6_566 2_565 69.38(4)
Sr1 V2 O3 1_455 2_565 126.55(5)
Sr1 V2 O3 . 2_565 36.45(4)
V1 V2 O3 2_565 2_565 26.86(4)
V1 V2 O3 1_455 2_565 154.90(4)
V1 V2 O3 2_465 2_565 118.32(4)
V1 V2 O3 . 2_565 62.55(4)
O1 V2 O3 . 2_565 80.94(4)
O2 V2 O3 2_566 2_565 41.18(7)
O2 V2 O3 2_466 2_565 122.66(7)
O2 V2 O3 1_456 2_565 153.59(7)
O2 V2 O3 1_556 2_565 66.63(6)
Sr1 V2 O3 1_556 2_565 59.55(4)
Sr1 V2 O3 1_456 2_565 137.84(5)
O2 V2 O3 6_566 2_565 81.84(5)
O2 V2 O3 5_566 2_565 110.10(4)
O2 V2 O3 5_565 2_565 97.75(5)
O2 V2 O3 6_565 2_565 70.01(4)
O3 V2 O3 4_556 2_565 51.62(6)
O3 V2 O3 6_566 2_565 90.25(6)
O3 V2 O3 3_466 2_565 126.78(6)
O3 V2 O3 5_566 2_565 88.49(6)
O3 V2 O3 1_455 2_565 161.89(9)
O1 V2 O3 1_556 8_475 99.06(4)
O3 V2 O3 8_575 8_475 108.92(11)
O3 V2 O3 2_465 8_475 29.71(8)
O3 V2 O3 7 8_475 64.39(11)
O3 V2 O3 . 8_475 139.51(11)
V1 V2 O3 5_566 8_475 103.57(4)
V1 V2 O3 6_566 8_475 69.38(4)
Sr1 V2 O3 1_455 8_475 36.45(4)
Sr1 V2 O3 . 8_475 126.55(5)
V1 V2 O3 2_565 8_475 118.32(4)
V1 V2 O3 1_455 8_475 62.55(4)
V1 V2 O3 2_465 8_475 26.86(4)
V1 V2 O3 . 8_475 154.90(4)
O1 V2 O3 . 8_475 80.94(4)
O2 V2 O3 2_566 8_475 122.66(7)
O2 V2 O3 2_466 8_475 41.18(7)
O2 V2 O3 1_456 8_475 66.63(6)
O2 V2 O3 1_556 8_475 153.59(7)
Sr1 V2 O3 1_556 8_475 137.84(5)
Sr1 V2 O3 1_456 8_475 59.55(4)
O2 V2 O3 6_566 8_475 81.84(5)
O2 V2 O3 5_566 8_475 110.10(4)
O2 V2 O3 5_565 8_475 97.75(5)
O2 V2 O3 6_565 8_475 70.01(4)
O3 V2 O3 4_556 8_475 90.25(6)
O3 V2 O3 6_566 8_475 51.62(6)
O3 V2 O3 3_466 8_475 88.49(6)
O3 V2 O3 5_566 8_475 126.78(6)
O3 V2 O3 1_455 8_475 36.87(8)
O3 V2 O3 2_565 8_475 138.63(8)
O1 V2 O3 1_556 7_655 99.06(4)
O3 V2 O3 8_575 7_655 64.39(11)
O3 V2 O3 2_465 7_655 139.51(11)
O3 V2 O3 7 7_655 108.92(11)
O3 V2 O3 . 7_655 29.71(8)
V1 V2 O3 5_566 7_655 69.38(4)
V1 V2 O3 6_566 7_655 103.57(4)
Sr1 V2 O3 1_455 7_655 126.55(5)
Sr1 V2 O3 . 7_655 36.45(4)
V1 V2 O3 2_565 7_655 62.55(4)
V1 V2 O3 1_455 7_655 118.32(4)
V1 V2 O3 2_465 7_655 154.90(4)
V1 V2 O3 . 7_655 26.86(4)
O1 V2 O3 . 7_655 80.94(4)
O2 V2 O3 2_566 7_655 66.63(6)
O2 V2 O3 2_466 7_655 153.59(7)
O2 V2 O3 1_456 7_655 122.66(7)
O2 V2 O3 1_556 7_655 41.18(7)
Sr1 V2 O3 1_556 7_655 59.55(4)
Sr1 V2 O3 1_456 7_655 137.84(5)
O2 V2 O3 6_566 7_655 110.10(4)
O2 V2 O3 5_566 7_655 81.84(5)
O2 V2 O3 5_565 7_655 70.01(4)
O2 V2 O3 6_565 7_655 97.75(5)
O3 V2 O3 4_556 7_655 88.49(6)
O3 V2 O3 6_566 7_655 126.78(6)
O3 V2 O3 3_466 7_655 90.25(6)
O3 V2 O3 5_566 7_655 51.62(6)
O3 V2 O3 1_455 7_655 138.63(8)
O3 V2 O3 2_565 7_655 36.87(8)
O3 V2 O3 8_475 7_655 161.89(9)
O1 V2 O2 1_556 1_455 136.23(5)
O3 V2 O2 8_575 1_455 113.29(11)
O3 V2 O2 2_465 1_455 73.24(10)
O3 V2 O2 7 1_455 26.98(10)
O3 V2 O2 . 1_455 78.03(10)
V1 V2 O2 5_566 1_455 47.54(5)
V1 V2 O2 6_566 1_455 97.79(7)
Sr1 V2 O2 1_455 1_455 28.31(5)
Sr1 V2 O2 . 1_455 85.54(5)
V1 V2 O2 2_565 1_455 136.09(6)
V1 V2 O2 1_455 1_455 48.80(5)
V1 V2 O2 2_465 1_455 86.39(5)
V1 V2 O2 . 1_455 97.16(5)
O1 V2 O2 . 1_455 43.77(5)
O2 V2 O2 2_566 1_455 160.78(11)
O2 V2 O2 2_466 1_455 101.73(6)
O2 V2 O2 1_456 1_455 73.24(6)
O2 V2 O2 1_556 1_455 116.91(11)
Sr1 V2 O2 1_556 1_455 153.60(5)
Sr1 V2 O2 1_456 1_455 100.38(4)
O2 V2 O2 6_566 1_455 142.95(7)
O2 V2 O2 5_566 1_455 97.30(8)
O2 V2 O2 5_565 1_455 36.49(6)
O2 V2 O2 6_565 1_455 81.64(3)
O3 V2 O2 4_556 1_455 122.63(8)
O3 V2 O2 6_566 1_455 100.41(7)
O3 V2 O2 3_466 1_455 50.16(7)
O3 V2 O2 5_566 1_455 73.61(7)
O3 V2 O2 1_455 1_455 41.10(5)
O3 V2 O2 2_565 1_455 121.76(6)
O3 V2 O2 8_475 1_455 61.50(5)
O3 V2 O2 7_655 1_455 104.47(6)
O1 V2 O2 1_556 2_465 136.23(5)
O3 V2 O2 8_575 2_465 78.03(10)
O3 V2 O2 2_465 2_465 26.98(10)
O3 V2 O2 7 2_465 73.24(10)
O3 V2 O2 . 2_465 113.29(11)
V1 V2 O2 5_566 2_465 97.79(7)
V1 V2 O2 6_566 2_465 47.54(5)
Sr1 V2 O2 1_455 2_465 28.31(5)
Sr1 V2 O2 . 2_465 85.54(5)
V1 V2 O2 2_565 2_465 97.16(5)
V1 V2 O2 1_455 2_465 86.39(5)
V1 V2 O2 2_465 2_465 48.80(5)
V1 V2 O2 . 2_465 136.09(6)
O1 V2 O2 . 2_465 43.77(5)
O2 V2 O2 2_566 2_465 116.91(11)
O2 V2 O2 2_466 2_465 73.24(6)
O2 V2 O2 1_456 2_465 101.73(6)
O2 V2 O2 1_556 2_465 160.78(11)
Sr1 V2 O2 1_556 2_465 153.60(5)
Sr1 V2 O2 1_456 2_465 100.38(4)
O2 V2 O2 6_566 2_465 97.30(8)
O2 V2 O2 5_566 2_465 142.95(7)
O2 V2 O2 5_565 2_465 81.64(3)
O2 V2 O2 6_565 2_465 36.49(6)
O3 V2 O2 4_556 2_465 73.61(7)
O3 V2 O2 6_566 2_465 50.16(7)
O3 V2 O2 3_466 2_465 100.41(7)
O3 V2 O2 5_566 2_465 122.63(8)
O3 V2 O2 1_455 2_465 61.50(5)
O3 V2 O2 2_565 2_465 104.47(6)
O3 V2 O2 8_475 2_465 41.10(5)
O3 V2 O2 7_655 2_465 121.76(6)
O2 V2 O2 1_455 2_465 51.82(11)
O1 V2 O2 1_556 . 136.23(5)
O3 V2 O2 8_575 . 73.24(10)
O3 V2 O2 2_465 . 113.29(11)
O3 V2 O2 7 . 78.03(10)
O3 V2 O2 . . 26.98(10)
V1 V2 O2 5_566 . 47.54(5)
V1 V2 O2 6_566 . 97.79(7)
Sr1 V2 O2 1_455 . 85.54(5)
Sr1 V2 O2 . . 28.31(5)
V1 V2 O2 2_565 . 86.39(5)
V1 V2 O2 1_455 . 97.16(5)
V1 V2 O2 2_465 . 136.09(6)
V1 V2 O2 . . 48.80(5)
O1 V2 O2 . . 43.77(5)
O2 V2 O2 2_566 . 101.73(6)
O2 V2 O2 2_466 . 160.78(11)
O2 V2 O2 1_456 . 116.91(11)
O2 V2 O2 1_556 . 73.24(6)
Sr1 V2 O2 1_556 . 100.38(4)
Sr1 V2 O2 1_456 . 153.60(5)
O2 V2 O2 6_566 . 142.95(7)
O2 V2 O2 5_566 . 97.30(8)
O2 V2 O2 5_565 . 36.49(6)
O2 V2 O2 6_565 . 81.64(3)
O3 V2 O2 4_556 . 100.41(7)
O3 V2 O2 6_566 . 122.63(8)
O3 V2 O2 3_466 . 73.61(7)
O3 V2 O2 5_566 . 50.16(7)
O3 V2 O2 1_455 . 104.47(6)
O3 V2 O2 2_565 . 61.50(5)
O3 V2 O2 8_475 . 121.76(6)
O3 V2 O2 7_655 . 41.10(5)
O2 V2 O2 1_455 . 64.87(7)
O2 V2 O2 2_465 . 87.55(10)
O1 V2 O2 1_556 2_565 136.23(5)
O3 V2 O2 8_575 2_565 26.98(10)
O3 V2 O2 2_465 2_565 78.03(10)
O3 V2 O2 7 2_565 113.29(11)
O3 V2 O2 . 2_565 73.24(10)
V1 V2 O2 5_566 2_565 97.79(7)
V1 V2 O2 6_566 2_565 47.54(5)
Sr1 V2 O2 1_455 2_565 85.54(5)
Sr1 V2 O2 . 2_565 28.31(5)
V1 V2 O2 2_565 2_565 48.80(5)
V1 V2 O2 1_455 2_565 136.09(6)
V1 V2 O2 2_465 2_565 97.16(5)
V1 V2 O2 . 2_565 86.39(5)
O1 V2 O2 . 2_565 43.77(5)
O2 V2 O2 2_566 2_565 73.24(6)
O2 V2 O2 2_466 2_565 116.91(11)
O2 V2 O2 1_456 2_565 160.78(11)
O2 V2 O2 1_556 2_565 101.73(6)
Sr1 V2 O2 1_556 2_565 100.38(4)
Sr1 V2 O2 1_456 2_565 153.60(5)
O2 V2 O2 6_566 2_565 97.30(8)
O2 V2 O2 5_566 2_565 142.95(7)
O2 V2 O2 5_565 2_565 81.64(3)
O2 V2 O2 6_565 2_565 36.49(6)
O3 V2 O2 4_556 2_565 50.16(7)
O3 V2 O2 6_566 2_565 73.61(7)
O3 V2 O2 3_466 2_565 122.63(8)
O3 V2 O2 5_566 2_565 100.41(7)
O3 V2 O2 1_455 2_565 121.76(6)
O3 V2 O2 2_565 2_565 41.10(5)
O3 V2 O2 8_475 2_565 104.47(6)
O3 V2 O2 7_655 2_565 61.50(5)
O2 V2 O2 1_455 2_565 87.55(10)
O2 V2 O2 2_465 2_565 64.87(7)
O2 V2 O2 . 2_565 51.82(11)
O1 V2 O3 1_556 8_576 21.87(4)
O3 V2 O3 8_575 8_576 88.20(10)
O3 V2 O3 2_465 8_576 106.92(11)
O3 V2 O3 7 8_576 131.95(10)
O3 V2 O3 . 8_576 110.25(11)
V1 V2 O3 5_566 8_576 126.91(5)
V1 V2 O3 6_566 8_576 95.33(5)
Sr1 V2 O3 1_455 8_576 143.60(4)
Sr1 V2 O3 . 8_576 115.25(4)
V1 V2 O3 2_565 8_576 65.74(4)
V1 V2 O3 1_455 8_576 109.36(5)
V1 V2 O3 2_465 8_576 87.62(5)
V1 V2 O3 . 8_576 87.83(4)
O1 V2 O3 . 8_576 158.13(4)
O2 V2 O3 2_566 8_576 41.40(8)
O2 V2 O3 2_466 8_576 66.37(7)
O2 V2 O3 1_456 8_576 84.67(9)
O2 V2 O3 1_556 8_576 63.76(8)
Sr1 V2 O3 1_556 8_576 30.67(4)
Sr1 V2 O3 1_456 8_576 58.48(4)
O2 V2 O3 6_566 8_576 36.43(7)
O2 V2 O3 5_566 8_576 67.39(8)
O2 V2 O3 5_565 8_576 144.70(7)
O2 V2 O3 6_565 8_576 113.81(8)
O3 V2 O3 4_556 8_576 73.95(6)
O3 V2 O3 6_566 8_576 83.83(5)
O3 V2 O3 3_466 8_576 114.01(6)
O3 V2 O3 5_566 8_576 103.76(5)
O3 V2 O3 1_455 8_576 117.98(7)
O3 V2 O3 2_565 8_576 79.80(4)
O3 V2 O3 8_475 8_576 107.22(6)
O3 V2 O3 7_655 8_576 89.77(5)
O2 V2 O3 1_455 8_576 157.71(6)
O2 V2 O3 2_465 8_576 133.33(6)
O2 V2 O3 . 8_576 130.85(5)
O2 V2 O3 2_565 8_576 114.51(6)
O1 V2 O3 1_556 2_466 21.87(4)
O3 V2 O3 8_575 2_466 106.92(11)
O3 V2 O3 2_465 2_466 88.20(10)
O3 V2 O3 7 2_466 110.25(11)
O3 V2 O3 . 2_466 131.95(10)
V1 V2 O3 5_566 2_466 126.91(5)
V1 V2 O3 6_566 2_466 95.33(5)
Sr1 V2 O3 1_455 2_466 115.25(4)
Sr1 V2 O3 . 2_466 143.60(4)
V1 V2 O3 2_565 2_466 87.62(5)
V1 V2 O3 1_455 2_466 87.83(4)
V1 V2 O3 2_465 2_466 65.74(4)
V1 V2 O3 . 2_466 109.36(5)
O1 V2 O3 . 2_466 158.13(4)
O2 V2 O3 2_566 2_466 66.37(7)
O2 V2 O3 2_466 2_466 41.40(8)
O2 V2 O3 1_456 2_466 63.76(8)
O2 V2 O3 1_556 2_466 84.67(8)
Sr1 V2 O3 1_556 2_466 58.48(4)
Sr1 V2 O3 1_456 2_466 30.67(4)
O2 V2 O3 6_566 2_466 36.43(7)
O2 V2 O3 5_566 2_466 67.39(8)
O2 V2 O3 5_565 2_466 144.70(7)
O2 V2 O3 6_565 2_466 113.81(8)
O3 V2 O3 4_556 2_466 83.83(5)
O3 V2 O3 6_566 2_466 73.95(6)
O3 V2 O3 3_466 2_466 103.76(5)
O3 V2 O3 5_566 2_466 114.01(6)
O3 V2 O3 1_455 2_466 89.77(5)
O3 V2 O3 2_565 2_466 107.22(6)
O3 V2 O3 8_475 2_466 79.80(4)
O3 V2 O3 7_655 2_466 117.98(7)
O2 V2 O3 1_455 2_466 130.85(5)
O2 V2 O3 2_465 2_466 114.51(6)
O2 V2 O3 . 2_466 157.71(6)
O2 V2 O3 2_565 2_466 133.33(7)
O3 V2 O3 8_576 2_466 29.29(7)
O1 V2 O3 1_556 1_556 21.87(4)
O3 V2 O3 8_575 1_556 110.25(11)
O3 V2 O3 2_465 1_556 131.95(10)
O3 V2 O3 7 1_556 106.92(11)
O3 V2 O3 . 1_556 88.20(10)
V1 V2 O3 5_566 1_556 95.33(5)
V1 V2 O3 6_566 1_556 126.91(5)
Sr1 V2 O3 1_455 1_556 143.60(4)
Sr1 V2 O3 . 1_556 115.25(4)
V1 V2 O3 2_565 1_556 87.83(4)
V1 V2 O3 1_455 1_556 87.62(5)
V1 V2 O3 2_465 1_556 109.36(5)
V1 V2 O3 . 1_556 65.74(4)
O1 V2 O3 . 1_556 158.13(4)
O2 V2 O3 2_566 1_556 63.76(8)
O2 V2 O3 2_466 1_556 84.67(8)
O2 V2 O3 1_456 1_556 66.37(7)
O2 V2 O3 1_556 1_556 41.40(8)
Sr1 V2 O3 1_556 1_556 30.67(4)
Sr1 V2 O3 1_456 1_556 58.48(4)
O2 V2 O3 6_566 1_556 67.39(8)
O2 V2 O3 5_566 1_556 36.43(7)
O2 V2 O3 5_565 1_556 113.81(8)
O2 V2 O3 6_565 1_556 144.70(7)
O3 V2 O3 4_556 1_556 103.76(5)
O3 V2 O3 6_566 1_556 114.01(6)
O3 V2 O3 3_466 1_556 83.83(5)
O3 V2 O3 5_566 1_556 73.95(6)
O3 V2 O3 1_455 1_556 107.22(6)
O3 V2 O3 2_565 1_556 89.77(5)
O3 V2 O3 8_475 1_556 117.98(7)
O3 V2 O3 7_655 1_556 79.80(4)
O2 V2 O3 1_455 1_556 133.33(7)
O2 V2 O3 2_465 1_556 157.71(6)
O2 V2 O3 . 1_556 114.51(6)
O2 V2 O3 2_565 1_556 130.85(5)
O3 V2 O3 8_576 1_556 31.76(7)
O3 V2 O3 2_466 1_556 43.75(7)
O1 V2 O3 1_556 7_556 21.87(4)
O3 V2 O3 8_575 7_556 131.95(10)
O3 V2 O3 2_465 7_556 110.25(11)
O3 V2 O3 7 7_556 88.20(10)
O3 V2 O3 . 7_556 106.92(11)
V1 V2 O3 5_566 7_556 95.33(5)
V1 V2 O3 6_566 7_556 126.91(5)
Sr1 V2 O3 1_455 7_556 115.25(4)
Sr1 V2 O3 . 7_556 143.60(4)
V1 V2 O3 2_565 7_556 109.36(5)
V1 V2 O3 1_455 7_556 65.74(4)
V1 V2 O3 2_465 7_556 87.83(4)
V1 V2 O3 . 7_556 87.62(5)
O1 V2 O3 . 7_556 158.13(4)
O2 V2 O3 2_566 7_556 84.67(9)
O2 V2 O3 2_466 7_556 63.76(8)
O2 V2 O3 1_456 7_556 41.40(8)
O2 V2 O3 1_556 7_556 66.37(7)
Sr1 V2 O3 1_556 7_556 58.48(4)
Sr1 V2 O3 1_456 7_556 30.67(4)
O2 V2 O3 6_566 7_556 67.39(8)
O2 V2 O3 5_566 7_556 36.43(7)
O2 V2 O3 5_565 7_556 113.81(8)
O2 V2 O3 6_565 7_556 144.70(7)
O3 V2 O3 4_556 7_556 114.01(6)
O3 V2 O3 6_566 7_556 103.76(5)
O3 V2 O3 3_466 7_556 73.95(6)
O3 V2 O3 5_566 7_556 83.83(5)
O3 V2 O3 1_455 7_556 79.80(4)
O3 V2 O3 2_565 7_556 117.98(7)
O3 V2 O3 8_475 7_556 89.77(5)
O3 V2 O3 7_655 7_556 107.22(6)
O2 V2 O3 1_455 7_556 114.51(6)
O2 V2 O3 2_465 7_556 130.85(5)
O2 V2 O3 . 7_556 133.33(7)
O2 V2 O3 2_565 7_556 157.71(6)
O3 V2 O3 8_576 7_556 43.75(7)
O3 V2 O3 2_466 7_556 31.76(7)
O3 V2 O3 1_556 7_556 29.29(7)
O1 V2 V1 1_556 6_567 33.763(18)
O3 V2 V1 8_575 6_567 84.38(9)
O3 V2 V1 2_465 6_567 84.38(9)
O3 V2 V1 7 6_567 131.97(9)
O3 V2 V1 . 6_567 131.97(9)
V1 V2 V1 5_566 6_567 145.70(5)
V1 V2 V1 6_566 6_567 78.18(3)
Sr1 V2 V1 1_455 6_567 123.473(16)
Sr1 V2 V1 . 6_567 123.473(16)
V1 V2 V1 2_565 6_567 65.52(3)
V1 V2 V1 1_455 6_567 110.08(3)
V1 V2 V1 2_465 6_567 65.52(3)
V1 V2 V1 . 6_567 110.08(3)
O1 V2 V1 . 6_567 146.237(17)
O2 V2 V1 2_566 6_567 46.35(6)
O2 V2 V1 2_466 6_567 46.35(6)
O2 V2 V1 1_456 6_567 86.28(8)
O2 V2 V1 1_556 6_567 86.28(8)
Sr1 V2 V1 1_556 6_567 51.73(2)
Sr1 V2 V1 1_456 6_567 51.73(2)
O2 V2 V1 6_566 6_567 16.40(7)
O2 V2 V1 5_566 6_567 83.92(8)
O2 V2 V1 5_565 6_567 164.86(7)
O2 V2 V1 6_565 6_567 97.33(7)
O3 V2 V1 4_556 6_567 62.36(5)
O3 V2 V1 6_566 6_567 62.36(5)
O3 V2 V1 3_466 6_567 125.51(5)
O3 V2 V1 5_566 6_567 125.51(5)
O3 V2 V1 1_455 6_567 107.86(4)
O3 V2 V1 2_565 6_567 87.43(4)
O3 V2 V1 8_475 6_567 87.43(4)
O3 V2 V1 7_655 6_567 107.86(4)
O2 V2 V1 1_455 6_567 147.47(3)
O2 V2 V1 2_465 6_567 110.94(6)
O2 V2 V1 . 6_567 147.47(3)
O2 V2 V1 2_565 6_567 110.94(6)
O3 V2 V1 8_576 6_567 22.55(4)
O3 V2 V1 2_466 6_567 22.55(4)
O3 V2 V1 1_556 6_567 51.73(4)
O3 V2 V1 7_556 6_567 51.73(4)
O1 V2 V1 1_556 5_567 33.763(17)
O3 V2 V1 8_575 5_567 131.97(9)
O3 V2 V1 2_465 5_567 131.97(9)
O3 V2 V1 7 5_567 84.38(9)
O3 V2 V1 . 5_567 84.38(9)
V1 V2 V1 5_566 5_567 78.18(3)
V1 V2 V1 6_566 5_567 145.70(5)
Sr1 V2 V1 1_455 5_567 123.473(16)
Sr1 V2 V1 . 5_567 123.473(16)
V1 V2 V1 2_565 5_567 110.08(3)
V1 V2 V1 1_455 5_567 65.52(3)
V1 V2 V1 2_465 5_567 110.08(3)
V1 V2 V1 . 5_567 65.52(3)
O1 V2 V1 . 5_567 146.237(18)
O2 V2 V1 2_566 5_567 86.28(8)
O2 V2 V1 2_466 5_567 86.28(8)
O2 V2 V1 1_456 5_567 46.35(6)
O2 V2 V1 1_556 5_567 46.35(6)
Sr1 V2 V1 1_556 5_567 51.73(2)
Sr1 V2 V1 1_456 5_567 51.73(2)
O2 V2 V1 6_566 5_567 83.92(8)
O2 V2 V1 5_566 5_567 16.40(7)
O2 V2 V1 5_565 5_567 97.33(7)
O2 V2 V1 6_565 5_567 164.86(7)
O3 V2 V1 4_556 5_567 125.51(5)
O3 V2 V1 6_566 5_567 125.51(6)
O3 V2 V1 3_466 5_567 62.36(5)
O3 V2 V1 5_566 5_567 62.36(5)
O3 V2 V1 1_455 5_567 87.43(4)
O3 V2 V1 2_565 5_567 107.86(4)
O3 V2 V1 8_475 5_567 107.86(4)
O3 V2 V1 7_655 5_567 87.43(4)
O2 V2 V1 1_455 5_567 110.94(6)
O2 V2 V1 2_465 5_567 147.47(3)
O2 V2 V1 . 5_567 110.94(6)
O2 V2 V1 2_565 5_567 147.47(3)
O3 V2 V1 8_576 5_567 51.73(4)
O3 V2 V1 2_466 5_567 51.73(4)
O3 V2 V1 1_556 5_567 22.55(4)
O3 V2 V1 7_556 5_567 22.55(4)
V1 V2 V1 6_567 5_567 67.53(3)
O1 V2 V2 1_556 1_655 90.0
O3 V2 V2 8_575 1_655 50.40(9)
O3 V2 V2 2_465 1_655 129.60(9)
O3 V2 V2 7 1_655 129.60(9)
O3 V2 V2 . 1_655 50.40(9)
V1 V2 V2 5_566 1_655 90.0
V1 V2 V2 6_566 1_655 90.0
Sr1 V2 V2 1_455 1_655 138.44(2)
Sr1 V2 V2 . 1_655 41.56(2)
V1 V2 V2 2_565 1_655 43.085(15)
V1 V2 V2 1_455 1_655 136.915(15)
V1 V2 V2 2_465 1_655 136.915(15)
V1 V2 V2 . 1_655 43.085(15)
O1 V2 V2 . 1_655 90.0
O2 V2 V2 2_566 1_655 46.31(5)
O2 V2 V2 2_466 1_655 133.69(5)
O2 V2 V2 1_456 1_655 133.69(5)
O2 V2 V2 1_556 1_655 46.31(5)
Sr1 V2 V2 1_556 1_655 48.164(19)
Sr1 V2 V2 1_456 1_655 131.835(19)
O2 V2 V2 6_566 1_655 90.0
O2 V2 V2 5_566 1_655 90.0
O2 V2 V2 5_565 1_655 90.0
O2 V2 V2 6_565 1_655 90.0
O3 V2 V2 4_556 1_655 70.48(4)
O3 V2 V2 6_566 1_655 109.52(4)
O3 V2 V2 3_466 1_655 109.52(4)
O3 V2 V2 5_566 1_655 70.48(4)
O3 V2 V2 1_455 1_655 159.31(4)
O3 V2 V2 2_565 1_655 20.69(4)
O3 V2 V2 8_475 1_655 159.31(4)
O3 V2 V2 7_655 1_655 20.69(4)
O2 V2 V2 1_455 1_655 122.44(3)
O2 V2 V2 2_465 1_655 122.44(3)
O2 V2 V2 . 1_655 57.56(3)
O2 V2 V2 2_565 1_655 57.56(3)
O3 V2 V2 8_576 1_655 75.35(4)
O3 V2 V2 2_466 1_655 104.65(4)
O3 V2 V2 1_556 1_655 75.35(4)
O3 V2 V2 7_556 1_655 104.65(4)
V1 V2 V2 6_567 1_655 90.0
V1 V2 V2 5_567 1_655 90.0
O1 V2 V2 1_556 1_455 90.0
O3 V2 V2 8_575 1_455 129.60(9)
O3 V2 V2 2_465 1_455 50.40(9)
O3 V2 V2 7 1_455 50.40(9)
O3 V2 V2 . 1_455 129.60(9)
V1 V2 V2 5_566 1_455 90.0
V1 V2 V2 6_566 1_455 90.0
Sr1 V2 V2 1_455 1_455 41.56(2)
Sr1 V2 V2 . 1_455 138.44(2)
V1 V2 V2 2_565 1_455 136.915(15)
V1 V2 V2 1_455 1_455 43.085(15)
V1 V2 V2 2_465 1_455 43.085(15)
V1 V2 V2 . 1_455 136.915(15)
O1 V2 V2 . 1_455 90.0
O2 V2 V2 2_566 1_455 133.69(5)
O2 V2 V2 2_466 1_455 46.31(5)
O2 V2 V2 1_456 1_455 46.31(5)
O2 V2 V2 1_556 1_455 133.69(5)
Sr1 V2 V2 1_556 1_455 131.836(19)
Sr1 V2 V2 1_456 1_455 48.165(19)
O2 V2 V2 6_566 1_455 90.0
O2 V2 V2 5_566 1_455 90.0
O2 V2 V2 5_565 1_455 90.0
O2 V2 V2 6_565 1_455 90.0
O3 V2 V2 4_556 1_455 109.52(4)
O3 V2 V2 6_566 1_455 70.48(4)
O3 V2 V2 3_466 1_455 70.48(4)
O3 V2 V2 5_566 1_455 109.52(4)
O3 V2 V2 1_455 1_455 20.69(4)
O3 V2 V2 2_565 1_455 159.31(4)
O3 V2 V2 8_475 1_455 20.69(4)
O3 V2 V2 7_655 1_455 159.31(4)
O2 V2 V2 1_455 1_455 57.56(3)
O2 V2 V2 2_465 1_455 57.56(3)
O2 V2 V2 . 1_455 122.44(3)
O2 V2 V2 2_565 1_455 122.44(3)
O3 V2 V2 8_576 1_455 104.65(4)
O3 V2 V2 2_466 1_455 75.35(4)
O3 V2 V2 1_556 1_455 104.65(4)
O3 V2 V2 7_556 1_455 75.35(4)
V1 V2 V2 6_567 1_455 90.0
V1 V2 V2 5_567 1_455 90.0
V2 V2 V2 1_655 1_455 180.0
O1 V2 V2 1_556 1_556 0.0
O3 V2 V2 8_575 1_556 110.08(9)
O3 V2 V2 2_465 1_556 110.08(9)
O3 V2 V2 7 1_556 110.08(9)
O3 V2 V2 . 1_556 110.08(9)
V1 V2 V2 5_566 1_556 111.94(3)
V1 V2 V2 6_566 1_556 111.94(3)
Sr1 V2 V2 1_455 1_556 131.56(2)
Sr1 V2 V2 . 1_556 131.56(2)
V1 V2 V2 2_565 1_556 87.55(3)
V1 V2 V2 1_455 1_556 87.55(3)
V1 V2 V2 2_465 1_556 87.55(3)
V1 V2 V2 . 1_556 87.55(3)
O1 V2 V2 . 1_556 180.0
O2 V2 V2 2_566 1_556 62.99(7)
O2 V2 V2 2_466 1_556 62.99(7)
O2 V2 V2 1_456 1_556 62.99(7)
O2 V2 V2 1_556 1_556 62.99(7)
Sr1 V2 V2 1_556 1_556 41.835(19)
Sr1 V2 V2 1_456 1_556 41.836(19)
O2 V2 V2 6_566 1_556 50.16(7)
O2 V2 V2 5_566 1_556 50.16(7)
O2 V2 V2 5_565 1_556 131.09(7)
O2 V2 V2 6_565 1_556 131.09(7)
O3 V2 V2 4_556 1_556 94.03(5)
O3 V2 V2 6_566 1_556 94.03(5)
O3 V2 V2 3_466 1_556 94.03(5)
O3 V2 V2 5_566 1_556 94.03(5)
O3 V2 V2 1_455 1_556 99.06(4)
O3 V2 V2 2_565 1_556 99.06(4)
O3 V2 V2 8_475 1_556 99.06(4)
O3 V2 V2 7_655 1_556 99.06(4)
O2 V2 V2 1_455 1_556 136.23(5)
O2 V2 V2 2_465 1_556 136.23(5)
O2 V2 V2 . 1_556 136.23(5)
O2 V2 V2 2_565 1_556 136.23(5)
O3 V2 V2 8_576 1_556 21.87(4)
O3 V2 V2 2_466 1_556 21.87(3)
O3 V2 V2 1_556 1_556 21.87(3)
O3 V2 V2 7_556 1_556 21.87(4)
V1 V2 V2 6_567 1_556 33.763(18)
V1 V2 V2 5_567 1_556 33.763(18)
V2 V2 V2 1_655 1_556 90.0
V2 V2 V2 1_455 1_556 90.0
O1 V2 V2 1_556 1_554 180.0
O3 V2 V2 8_575 1_554 69.92(9)
O3 V2 V2 2_465 1_554 69.92(9)
O3 V2 V2 7 1_554 69.92(9)
O3 V2 V2 . 1_554 69.92(9)
V1 V2 V2 5_566 1_554 68.06(3)
V1 V2 V2 6_566 1_554 68.06(3)
Sr1 V2 V2 1_455 1_554 48.44(2)
Sr1 V2 V2 . 1_554 48.44(2)
V1 V2 V2 2_565 1_554 92.45(3)
V1 V2 V2 1_455 1_554 92.45(3)
V1 V2 V2 2_465 1_554 92.45(3)
V1 V2 V2 . 1_554 92.45(3)
O1 V2 V2 . 1_554 0.0
O2 V2 V2 2_566 1_554 117.01(7)
O2 V2 V2 2_466 1_554 117.01(7)
O2 V2 V2 1_456 1_554 117.01(7)
O2 V2 V2 1_556 1_554 117.01(7)
Sr1 V2 V2 1_556 1_554 138.165(19)
Sr1 V2 V2 1_456 1_554 138.164(18)
O2 V2 V2 6_566 1_554 129.84(7)
O2 V2 V2 5_566 1_554 129.84(7)
O2 V2 V2 5_565 1_554 48.91(7)
O2 V2 V2 6_565 1_554 48.91(7)
O3 V2 V2 4_556 1_554 85.97(5)
O3 V2 V2 6_566 1_554 85.97(5)
O3 V2 V2 3_466 1_554 85.97(5)
O3 V2 V2 5_566 1_554 85.97(5)
O3 V2 V2 1_455 1_554 80.94(4)
O3 V2 V2 2_565 1_554 80.94(4)
O3 V2 V2 8_475 1_554 80.94(4)
O3 V2 V2 7_655 1_554 80.94(4)
O2 V2 V2 1_455 1_554 43.77(5)
O2 V2 V2 2_465 1_554 43.77(5)
O2 V2 V2 . 1_554 43.77(5)
O2 V2 V2 2_565 1_554 43.77(5)
O3 V2 V2 8_576 1_554 158.13(4)
O3 V2 V2 2_466 1_554 158.13(3)
O3 V2 V2 1_556 1_554 158.13(3)
O3 V2 V2 7_556 1_554 158.13(4)
V1 V2 V2 6_567 1_554 146.237(18)
V1 V2 V2 5_567 1_554 146.237(18)
V2 V2 V2 1_655 1_554 90.0
V2 V2 V2 1_455 1_554 90.0
V2 V2 V2 1_556 1_554 180.0
O1 V2 Sr1 1_556 5_576 75.344(19)
O3 V2 Sr1 8_575 5_576 54.52(9)
O3 V2 Sr1 2_465 5_576 54.52(9)
O3 V2 Sr1 7 5_576 138.95(9)
O3 V2 Sr1 . 5_576 138.95(9)
V1 V2 Sr1 5_566 5_576 172.72(5)
V1 V2 Sr1 6_566 5_576 36.60(3)
Sr1 V2 Sr1 1_455 5_576 99.663(11)
Sr1 V2 Sr1 . 5_576 99.663(11)
V1 V2 Sr1 2_565 5_576 47.904(16)
V1 V2 Sr1 1_455 5_576 130.45(2)
V1 V2 Sr1 2_465 5_576 47.904(16)
V1 V2 Sr1 . 5_576 130.45(2)
O1 V2 Sr1 . 5_576 104.656(19)
O2 V2 Sr1 2_566 5_576 48.75(6)
O2 V2 Sr1 2_466 5_576 48.75(6)
O2 V2 Sr1 1_456 5_576 115.44(7)
O2 V2 Sr1 1_556 5_576 115.44(7)
Sr1 V2 Sr1 1_556 5_576 79.134(16)
Sr1 V2 Sr1 1_456 5_576 79.134(16)
O2 V2 Sr1 6_566 5_576 25.19(7)
O2 V2 Sr1 5_566 5_576 125.50(8)
O2 V2 Sr1 5_565 5_576 153.56(7)
O2 V2 Sr1 6_565 5_576 55.75(7)
O3 V2 Sr1 4_556 5_576 26.93(4)
O3 V2 Sr1 6_566 5_576 26.93(4)
O3 V2 Sr1 3_466 5_576 157.99(5)
O3 V2 Sr1 5_566 5_576 157.99(5)
O3 V2 Sr1 1_455 5_576 110.23(4)
O3 V2 Sr1 2_565 5_576 74.56(4)
O3 V2 Sr1 8_475 5_576 74.56(4)
O3 V2 Sr1 7_655 5_576 110.23(4)
O2 V2 Sr1 1_455 5_576 127.26(5)
O2 V2 Sr1 2_465 5_576 76.11(6)
O2 V2 Sr1 . 5_576 127.26(5)
O2 V2 Sr1 2_565 5_576 76.11(6)
O3 V2 Sr1 8_576 5_576 60.03(4)
O3 V2 Sr1 2_466 5_576 60.03(4)
O3 V2 Sr1 1_556 5_576 91.71(4)
O3 V2 Sr1 7_556 5_576 91.71(4)
V1 V2 Sr1 6_567 5_576 41.581(16)
V1 V2 Sr1 5_567 5_576 109.11(3)
V2 V2 Sr1 1_655 5_576 90.0
V2 V2 Sr1 1_455 5_576 90.0
V2 V2 Sr1 1_556 5_576 75.344(19)
V2 V2 Sr1 1_554 5_576 104.656(19)
O1 V2 Sr1 1_556 5_566 75.344(19)
O3 V2 Sr1 8_575 5_566 138.95(9)
O3 V2 Sr1 2_465 5_566 138.95(9)
O3 V2 Sr1 7 5_566 54.52(9)
O3 V2 Sr1 . 5_566 54.52(9)
V1 V2 Sr1 5_566 5_566 36.60(3)
V1 V2 Sr1 6_566 5_566 172.72(5)
Sr1 V2 Sr1 1_455 5_566 99.663(11)
Sr1 V2 Sr1 . 5_566 99.663(11)
V1 V2 Sr1 2_565 5_566 130.45(2)
V1 V2 Sr1 1_455 5_566 47.904(16)
V1 V2 Sr1 2_465 5_566 130.45(2)
V1 V2 Sr1 . 5_566 47.904(16)
O1 V2 Sr1 . 5_566 104.656(19)
O2 V2 Sr1 2_566 5_566 115.44(7)
O2 V2 Sr1 2_466 5_566 115.44(7)
O2 V2 Sr1 1_456 5_566 48.75(6)
O2 V2 Sr1 1_556 5_566 48.75(6)
Sr1 V2 Sr1 1_556 5_566 79.134(16)
Sr1 V2 Sr1 1_456 5_566 79.134(16)
O2 V2 Sr1 6_566 5_566 125.50(8)
O2 V2 Sr1 5_566 5_566 25.19(7)
O2 V2 Sr1 5_565 5_566 55.75(7)
O2 V2 Sr1 6_565 5_566 153.56(7)
O3 V2 Sr1 4_556 5_566 157.99(5)
O3 V2 Sr1 6_566 5_566 157.99(5)
O3 V2 Sr1 3_466 5_566 26.93(4)
O3 V2 Sr1 5_566 5_566 26.93(4)
O3 V2 Sr1 1_455 5_566 74.56(4)
O3 V2 Sr1 2_565 5_566 110.23(4)
O3 V2 Sr1 8_475 5_566 110.23(4)
O3 V2 Sr1 7_655 5_566 74.56(4)
O2 V2 Sr1 1_455 5_566 76.11(6)
O2 V2 Sr1 2_465 5_566 127.26(5)
O2 V2 Sr1 . 5_566 76.11(6)
O2 V2 Sr1 2_565 5_566 127.26(5)
O3 V2 Sr1 8_576 5_566 91.71(4)
O3 V2 Sr1 2_466 5_566 91.71(4)
O3 V2 Sr1 1_556 5_566 60.03(4)
O3 V2 Sr1 7_556 5_566 60.03(4)
V1 V2 Sr1 6_567 5_566 109.11(3)
V1 V2 Sr1 5_567 5_566 41.581(16)
V2 V2 Sr1 1_655 5_566 90.0
V2 V2 Sr1 1_455 5_566 90.0
V2 V2 Sr1 1_556 5_566 75.344(19)
V2 V2 Sr1 1_554 5_566 104.656(19)
Sr1 V2 Sr1 5_576 5_566 150.69(4)
O1 V2 O3 1_556 6_666 93.02(4)
O3 V2 O3 8_575 6_666 17.20(11)
O3 V2 O3 2_465 6_666 86.89(10)
O3 V2 O3 7 6_666 156.79(8)
O3 V2 O3 . 6_666 91.03(9)
V1 V2 O3 5_566 6_666 129.40(4)
V1 V2 O3 6_566 6_666 47.61(3)
Sr1 V2 O3 1_455 6_666 119.59(4)
Sr1 V2 O3 . 6_666 55.68(3)
V1 V2 O3 2_565 6_666 5.80(3)
V1 V2 O3 1_455 6_666 178.00(4)
V1 V2 O3 2_465 6_666 92.14(4)
V1 V2 O3 . 6_666 88.11(4)
O1 V2 O3 . 6_666 86.98(4)
O2 V2 O3 2_566 6_666 30.55(8)
O2 V2 O3 2_466 6_666 96.61(7)
O2 V2 O3 1_456 6_666 155.38(9)
O2 V2 O3 1_556 6_666 86.15(7)
Sr1 V2 O3 1_556 6_666 64.40(3)
Sr1 V2 O3 1_456 6_666 120.71(4)
O2 V2 O3 6_566 6_666 59.47(5)
O2 V2 O3 5_566 6_666 125.14(5)
O2 V2 O3 5_565 6_666 119.80(6)
O2 V2 O3 6_565 6_666 55.50(5)
O3 V2 O3 4_556 6_666 25.45(6)
O3 V2 O3 6_566 6_666 64.49(4)
O3 V2 O3 3_466 6_666 153.58(6)
O3 V2 O3 5_566 6_666 115.04(4)
O3 V2 O3 1_455 6_666 151.16(6)
O3 V2 O3 2_565 6_666 26.80(7)
O3 V2 O3 8_475 6_666 115.45(2)
O3 V2 O3 7_655 6_666 63.49(2)
O2 V2 O3 1_455 6_666 130.48(7)
O2 V2 O3 2_465 6_666 91.87(6)
O2 V2 O3 . 6_666 83.75(6)
O2 V2 O3 2_565 6_666 43.50(6)
O3 V2 O3 8_576 6_666 71.17(6)
O3 V2 O3 2_466 6_666 91.98(5)
O3 V2 O3 1_556 6_666 93.63(5)
O3 V2 O3 7_556 6_666 114.88(4)
V1 V2 O3 6_567 6_666 69.62(3)
V1 V2 O3 5_567 6_666 115.85(4)
V2 V2 O3 1_655 6_666 45.03(3)
V2 V2 O3 1_455 6_666 134.97(3)
V2 V2 O3 1_556 6_666 93.02(4)
V2 V2 O3 1_554 6_666 86.98(4)
Sr1 V2 O3 5_576 6_666 47.99(3)
Sr1 V2 O3 5_566 6_666 134.10(3)
O1 V2 O3 1_556 5_466 93.02(4)
O3 V2 O3 8_575 5_466 156.79(8)
O3 V2 O3 2_465 5_466 91.03(9)
O3 V2 O3 7 5_466 17.20(11)
O3 V2 O3 . 5_466 86.89(10)
V1 V2 O3 5_566 5_466 47.61(3)
V1 V2 O3 6_566 5_466 129.40(4)
Sr1 V2 O3 1_455 5_466 55.68(3)
Sr1 V2 O3 . 5_466 119.59(4)
V1 V2 O3 2_565 5_466 178.00(4)
V1 V2 O3 1_455 5_466 5.80(3)
V1 V2 O3 2_465 5_466 88.11(4)
V1 V2 O3 . 5_466 92.14(4)
O1 V2 O3 . 5_466 86.98(4)
O2 V2 O3 2_566 5_466 155.38(9)
O2 V2 O3 2_466 5_466 86.15(7)
O2 V2 O3 1_456 5_466 30.55(8)
O2 V2 O3 1_556 5_466 96.61(7)
Sr1 V2 O3 1_556 5_466 120.71(4)
Sr1 V2 O3 1_456 5_466 64.40(3)
O2 V2 O3 6_566 5_466 125.14(5)
O2 V2 O3 5_566 5_466 59.47(5)
O2 V2 O3 5_565 5_466 55.50(5)
O2 V2 O3 6_565 5_466 119.80(6)
O3 V2 O3 4_556 5_466 153.58(6)
O3 V2 O3 6_566 5_466 115.04(4)
O3 V2 O3 3_466 5_466 25.45(6)
O3 V2 O3 5_566 5_466 64.49(4)
O3 V2 O3 1_455 5_466 26.80(7)
O3 V2 O3 2_565 5_466 151.16(6)
O3 V2 O3 8_475 5_466 63.49(2)
O3 V2 O3 7_655 5_466 115.45(2)
O2 V2 O3 1_455 5_466 43.50(6)
O2 V2 O3 2_465 5_466 83.75(6)
O2 V2 O3 . 5_466 91.87(6)
O2 V2 O3 2_565 5_466 130.48(7)
O3 V2 O3 8_576 5_466 114.88(4)
O3 V2 O3 2_466 5_466 93.63(5)
O3 V2 O3 1_556 5_466 91.98(5)
O3 V2 O3 7_556 5_466 71.17(6)
V1 V2 O3 6_567 5_466 115.85(4)
V1 V2 O3 5_567 5_466 69.62(3)
V2 V2 O3 1_655 5_466 134.97(3)
V2 V2 O3 1_455 5_466 45.03(3)
V2 V2 O3 1_556 5_466 93.02(4)
V2 V2 O3 1_554 5_466 86.98(4)
Sr1 V2 O3 5_576 5_466 134.10(3)
Sr1 V2 O3 5_566 5_466 47.99(3)
O3 V2 O3 6_666 5_466 173.95(7)
V2 O1 Sr1 1_554 . 116.91(11)
V2 O1 Sr1 1_554 1_455 116.91(11)
Sr1 O1 Sr1 . 1_455 126.2(2)
V2 O1 V2 1_554 . 180.0
Sr1 O1 V2 . . 63.09(11)
Sr1 O1 V2 1_455 . 63.09(11)
V2 O1 V1 1_554 6_566 132.56(8)
Sr1 O1 V1 . 6_566 72.18(10)
Sr1 O1 V1 1_455 6_566 72.18(10)
V2 O1 V1 . 6_566 47.44(8)
V2 O1 V1 1_554 5_566 132.56(8)
Sr1 O1 V1 . 5_566 72.18(10)
Sr1 O1 V1 1_455 5_566 72.18(10)
V2 O1 V1 . 5_566 47.44(8)
V1 O1 V1 6_566 5_566 94.88(15)
V2 O1 V1 1_554 1_454 68.06(9)
Sr1 O1 V1 . 1_454 140.69(3)
Sr1 O1 V1 1_455 1_454 64.18(2)
V2 O1 V1 . 1_454 111.94(9)
V1 O1 V1 6_566 1_454 135.96(7)
V1 O1 V1 5_566 1_454 77.67(3)
V2 O1 V1 1_554 2_564 68.06(9)
Sr1 O1 V1 . 2_564 64.18(2)
Sr1 O1 V1 1_455 2_564 140.69(3)
V2 O1 V1 . 2_564 111.94(9)
V1 O1 V1 6_566 2_564 77.67(3)
V1 O1 V1 5_566 2_564 135.96(7)
V1 O1 V1 1_454 2_564 136.12(18)
V2 O1 V1 1_554 2_464 68.06(9)
Sr1 O1 V1 . 2_464 140.69(3)
Sr1 O1 V1 1_455 2_464 64.18(2)
V2 O1 V1 . 2_464 111.94(9)
V1 O1 V1 6_566 2_464 77.67(3)
V1 O1 V1 5_566 2_464 135.96(7)
V1 O1 V1 1_454 2_464 78.54(7)
V1 O1 V1 2_564 2_464 85.39(7)
V2 O1 V1 1_554 1_554 68.06(9)
Sr1 O1 V1 . 1_554 64.18(2)
Sr1 O1 V1 1_455 1_554 140.69(3)
V2 O1 V1 . 1_554 111.94(9)
V1 O1 V1 6_566 1_554 135.96(7)
V1 O1 V1 5_566 1_554 77.67(3)
V1 O1 V1 1_454 1_554 85.39(7)
V1 O1 V1 2_564 1_554 78.54(7)
V1 O1 V1 2_464 1_554 136.12(18)
V2 O1 V1 1_554 5_565 45.57(7)
Sr1 O1 V1 . 5_565 108.47(5)
Sr1 O1 V1 1_455 5_565 108.47(5)
V2 O1 V1 . 5_565 134.43(7)
V1 O1 V1 6_566 5_565 178.13(14)
V1 O1 V1 5_566 5_565 86.99(3)
V1 O1 V1 1_454 5_565 44.48(5)
V1 O1 V1 2_564 5_565 100.98(13)
V1 O1 V1 2_464 5_565 100.98(13)
V1 O1 V1 1_554 5_565 44.48(5)
V2 O1 V1 1_554 6_565 45.57(7)
Sr1 O1 V1 . 6_565 108.47(5)
Sr1 O1 V1 1_455 6_565 108.47(5)
V2 O1 V1 . 6_565 134.43(7)
V1 O1 V1 6_566 6_565 86.99(3)
V1 O1 V1 5_566 6_565 178.13(14)
V1 O1 V1 1_454 6_565 100.98(13)
V1 O1 V1 2_564 6_565 44.48(5)
V1 O1 V1 2_464 6_565 44.48(5)
V1 O1 V1 1_554 6_565 100.98(13)
V1 O1 V1 5_565 6_565 91.13(14)
V1 O2 Sr1 1_554 . 130.6(3)
V1 O2 V1 1_554 5_666 128.35(11)
Sr1 O2 V1 . 5_666 79.87(10)
V1 O2 V1 1_554 5_566 128.35(11)
Sr1 O2 V1 . 5_566 79.87(10)
V1 O2 V1 5_666 5_566 92.81(11)
V1 O2 V1 1_554 . 163.9(2)
Sr1 O2 V1 . . 65.41(11)
V1 O2 V1 5_666 . 47.20(6)
V1 O2 V1 5_566 . 47.20(6)
V1 O2 V2 1_554 1_654 70.37(12)
Sr1 O2 V2 . 1_654 74.52(10)
V1 O2 V2 5_666 1_654 84.31(4)
V1 O2 V2 5_566 1_654 154.33(15)
V1 O2 V2 . 1_654 120.00(10)
V1 O2 V2 1_554 1_554 70.37(12)
Sr1 O2 V2 . 1_554 74.52(10)
V1 O2 V2 5_666 1_554 154.33(15)
V1 O2 V2 5_566 1_554 84.31(4)
V1 O2 V2 . 1_554 120.00(10)
V2 O2 V2 1_654 1_554 87.38(10)
V1 O2 V1 1_554 5_565 42.06(5)
Sr1 O2 V1 . 5_565 119.77(11)
V1 O2 V1 5_666 5_565 160.15(15)
V1 O2 V1 5_566 5_565 88.31(3)
V1 O2 V1 . 5_565 135.14(6)
V2 O2 V1 1_654 5_565 102.94(11)
V2 O2 V1 1_554 5_565 45.48(4)
V1 O2 V1 1_554 5_665 42.06(5)
Sr1 O2 V1 . 5_665 119.77(11)
V1 O2 V1 5_666 5_665 88.31(3)
V1 O2 V1 5_566 5_665 160.15(15)
V1 O2 V1 . 5_665 135.14(6)
V2 O2 V1 1_654 5_665 45.48(4)
V2 O2 V1 1_554 5_665 102.94(11)
V1 O2 V1 5_565 5_665 84.08(10)
V1 O2 V2 1_554 5_566 118.6(2)
Sr1 O2 V2 . 5_566 110.73(15)
V1 O2 V2 5_666 5_566 55.86(7)
V1 O2 V2 5_566 5_566 55.86(7)
V1 O2 V2 . 5_566 45.33(6)
V2 O2 V2 1_654 5_566 136.30(5)
V2 O2 V2 1_554 5_566 136.30(5)
V1 O2 V2 5_565 5_566 109.92(9)
V1 O2 V2 5_665 5_566 109.92(9)
V1 O2 V2 1_554 5_565 37.69(13)
Sr1 O2 V2 . 5_565 168.33(18)
V1 O2 V2 5_666 5_565 107.89(10)
V1 O2 V2 5_566 5_565 107.89(10)
V1 O2 V2 . 5_565 126.26(13)
V2 O2 V2 1_654 5_565 97.21(9)
V2 O2 V2 1_554 5_565 97.21(9)
V1 O2 V2 5_565 5_565 53.27(6)
V1 O2 V2 5_665 5_565 53.27(6)
V2 O2 V2 5_566 5_565 80.94(9)
V1 O2 V1 1_554 2_564 82.31(18)
Sr1 O2 V1 . 2_564 48.34(9)
V1 O2 V1 5_666 2_564 112.40(9)
V1 O2 V1 5_566 2_564 112.40(9)
V1 O2 V1 . 2_564 113.75(11)
V2 O2 V1 1_654 2_564 47.19(5)
V2 O2 V1 1_554 2_564 47.19(5)
V1 O2 V1 5_565 2_564 85.27(8)
V1 O2 V1 5_665 2_564 85.27(8)
V2 O2 V1 5_566 2_564 159.07(12)
V2 O2 V1 5_565 2_564 119.99(11)
V1 O3 V1 5_566 . 98.04(14)
V1 O3 V2 5_566 . 99.89(14)
V1 O3 V2 . . 133.99(16)
V1 O3 Sr1 5_566 . 126.05(14)
V1 O3 Sr1 . . 101.22(12)
V2 O3 Sr1 . . 101.62(12)
V1 O3 V1 5_566 1_455 40.89(7)
V1 O3 V1 . 1_455 115.49(12)
V2 O3 V1 . 1_455 60.95(8)
Sr1 O3 V1 . 1_455 141.54(10)
V1 O3 V2 5_566 5_566 60.83(8)
V1 O3 V2 . 5_566 42.50(7)
V2 O3 V2 . 5_566 152.31(13)
Sr1 O3 V2 . 5_566 105.88(9)
V1 O3 V2 1_455 5_566 94.48(6)
V1 O3 V1 5_566 2_565 158.93(13)
V1 O3 V1 . 2_565 101.51(11)
V2 O3 V1 . 2_565 60.54(8)
Sr1 O3 V1 . 2_565 57.30(6)
V1 O3 V1 1_455 2_565 121.32(7)
V2 O3 V1 5_566 2_565 140.24(8)
V1 O3 V1 5_566 5_666 109.70(11)
V1 O3 V1 . 5_666 36.24(7)
V2 O3 V1 . 5_666 149.59(12)
Sr1 O3 V1 . 5_666 66.54(7)
V1 O3 V1 1_455 5_666 144.65(8)
V2 O3 V1 5_566 5_666 50.74(4)
V1 O3 V1 2_565 5_666 90.84(6)
V1 O3 V2 5_566 1_655 150.36(12)
V1 O3 V2 . 1_655 56.63(8)
V2 O3 V2 . 1_655 108.92(11)
Sr1 O3 V2 . 1_655 55.10(6)
V1 O3 V2 1_455 1_655 159.15(8)
V2 O3 V2 5_566 1_655 89.75(6)
V1 O3 V2 2_565 1_655 50.61(3)
V1 O3 V2 5_666 1_655 40.92(3)
V1 O3 V1 5_566 6_566 119.09(12)
V1 O3 V1 . 6_566 141.74(12)
V2 O3 V1 . 6_566 36.34(7)
Sr1 O3 V1 . 6_566 65.35(6)
V1 O3 V1 1_455 6_566 90.16(6)
V2 O3 V1 5_566 6_566 169.74(9)
V1 O3 V1 2_565 6_566 40.50(3)
V1 O3 V1 5_666 6_566 125.19(7)
V2 O3 V1 1_655 6_566 89.14(6)
V1 O3 V1 5_566 1_554 78.78(9)
V1 O3 V1 . 1_554 93.51(10)
V2 O3 V1 . 1_554 131.43(12)
Sr1 O3 V1 . 1_554 50.31(5)
V1 O3 V1 1_455 1_554 113.40(7)
V2 O3 V1 5_566 1_554 67.79(5)
V1 O3 V1 2_565 1_554 107.59(7)
V1 O3 V1 5_666 1_554 63.69(4)
V2 O3 V1 1_655 1_554 87.10(6)
V1 O3 V1 6_566 1_554 101.96(6)
V1 O3 V2 5_566 1_554 79.94(9)
V1 O3 V2 . 1_554 136.71(12)
V2 O3 V2 . 1_554 88.20(10)
Sr1 O3 V2 . 1_554 52.19(5)
V1 O3 V2 1_455 1_554 91.22(6)
V2 O3 V2 5_566 1_554 106.05(6)
V1 O3 V2 2_565 1_554 91.03(6)
V1 O3 V2 5_666 1_554 103.39(6)
V2 O3 V2 1_655 1_554 107.22(6)
V1 O3 V2 6_566 1_554 64.64(4)
V1 O3 V2 1_554 1_554 43.39(3)

loop_
_geom_bond_atom_site_label_1
_geom_bond_atom_site_label_2
_geom_bond_site_symmetry_2
_geom_bond_distance
Sr1 O2 . 2.477(5)
Sr1 O2 2_565 2.477(5)
Sr1 O3 2_565 2.563(3)
Sr1 O3 8_575 2.563(3)
Sr1 O3 . 2.563(3)
Sr1 O3 7_655 2.563(3)
Sr1 O1 . 2.969(3)
Sr1 O1 1_655 2.969(3)
Sr1 V1 2_565 3.5175(13)
Sr1 V1 . 3.5175(14)
Sr1 V2 1_655 3.5388(13)
Sr1 V2 . 3.5388(13)
V1 O2 1_556 1.617(5)
V1 O3 5_566 1.958(3)
V1 O3 3_566 1.958(3)
V1 O3 7_655 1.961(3)
V1 O3 . 1.961(3)
V1 V1 5_566 2.9589(10)
V1 V1 5_666 2.9589(10)
V1 V2 5_566 3.0125(14)
V1 V2 1_655 3.6254(9)
V1 V2 . 3.6254(9)
V1 O2 5_666 3.656(3)
V1 O2 5_566 3.656(3)
V1 O2 . 3.733(5)
V1 Sr1 1_556 3.7369(13)
V1 O1 5_566 3.794(5)
V1 O1 1_656 3.905(3)
V1 O1 1_556 3.905(3)
V1 O1 5_565 3.913(5)
V1 O2 5_565 3.954(4)
V1 O2 5_665 3.954(4)
V1 Sr1 5_566 4.0389(10)
V1 Sr1 5_666 4.0389(10)
V1 O3 1_655 4.147(3)
V1 O3 7 4.147(3)
V1 O3 2_565 4.163(3)
V1 O3 8_575 4.163(3)
V1 O3 3_466 4.304(3)
V1 O3 5_666 4.304(3)
V1 O3 4_546 4.368(3)
V1 O3 6_656 4.368(3)
V1 O3 7_656 4.811(3)
V1 O3 1_556 4.811(3)
V1 V1 5_667 4.8285(19)
V1 V1 5_567 4.8285(19)
V1 O2 2_566 4.893(5)
V1 V1 2_565 4.943(2)
V1 V2 5_567 5.0279(18)
V1 O3 3_567 5.219(3)
V1 O3 5_567 5.219(3)
V1 O1 . 5.284(5)
V1 O1 1_655 5.284(5)
V1 V1 1_455 5.2956(8)
V1 V1 1_655 5.2956(8)
V1 V1 1_554 5.3055(9)
V1 V1 1_556 5.3055(9)
V1 O2 1_656 5.5369(16)
V1 O2 1_456 5.5369(16)
V1 O3 8_675 5.539(3)
V1 O3 2_465 5.539(3)
V2 O1 1_556 1.614(7)
V2 O3 8_575 1.978(3)
V2 O3 2_465 1.978(3)
V2 O3 7 1.978(3)
V2 O3 . 1.978(3)
V2 V1 5_566 3.0125(14)
V2 V1 6_566 3.0125(14)
V2 Sr1 1_455 3.5388(13)
V2 V1 2_565 3.6254(9)
V2 V1 1_455 3.6254(9)
V2 V1 2_465 3.6254(9)
V2 O1 . 3.692(7)
V2 O2 2_566 3.833(4)
V2 O2 2_466 3.833(4)
V2 O2 1_456 3.833(4)
V2 O2 1_556 3.833(4)
V2 Sr1 1_556 3.9697(14)
V2 Sr1 1_456 3.9697(14)
V2 O2 6_566 4.049(5)
V2 O2 5_566 4.049(5)
V2 O2 5_565 4.125(5)
V2 O2 6_565 4.125(5)
V2 O3 4_556 4.151(3)
V2 O3 6_566 4.151(3)
V2 O3 3_466 4.151(3)
V2 O3 5_566 4.151(3)
V2 O3 1_455 4.313(3)
V2 O3 2_565 4.313(3)
V2 O3 8_475 4.313(3)
V2 O3 7_655 4.313(3)
V2 O2 1_455 4.937(4)
V2 O2 2_465 4.937(4)
V2 O2 . 4.937(4)
V2 O2 2_565 4.937(4)
V2 O3 8_576 4.986(3)
V2 O3 2_466 4.986(3)
V2 O3 1_556 4.986(3)
V2 O3 7_556 4.986(3)
V2 V1 6_567 5.0279(18)
V2 V1 5_567 5.0279(18)
V2 V2 1_655 5.2956(8)
V2 V2 1_455 5.2956(8)
V2 V2 1_556 5.3055(9)
V2 V2 1_554 5.3055(9)
V2 Sr1 5_576 5.4431(12)
V2 Sr1 5_566 5.4430(12)
V2 O3 6_666 5.530(3)
V2 O3 5_466 5.530(3)
O1 V2 1_554 1.614(7)
O1 Sr1 1_455 2.969(3)
O1 V1 6_566 3.794(5)
O1 V1 5_566 3.794(5)
O1 V1 1_454 3.905(3)
O1 V1 2_564 3.905(3)
O1 V1 2_464 3.905(3)
O1 V1 1_554 3.905(3)
O1 V1 5_565 3.913(5)
O1 V1 6_565 3.913(5)
O2 V1 1_554 1.617(5)
O2 V1 5_666 3.656(3)
O2 V1 5_566 3.656(3)
O2 V2 1_654 3.833(4)
O2 V2 1_554 3.833(4)
O2 V1 5_565 3.954(4)
O2 V1 5_665 3.954(4)
O2 V2 5_566 4.049(5)
O2 V2 5_565 4.125(5)
O2 V1 2_564 4.893(5)
O3 V1 5_566 1.958(3)
O3 V1 1_455 4.147(3)
O3 V2 5_566 4.151(3)
O3 V1 2_565 4.163(3)
O3 V1 5_666 4.304(3)
O3 V2 1_655 4.313(3)
O3 V1 6_566 4.368(3)
O3 V1 1_554 4.811(3)
O3 V2 1_554 4.986(3)
